data_4128419
loop_
_publ_author_name
'von Grotthuss, Esther'
'Prey, Sven E.'
'Bolte, Michael'
'Lerner, Hans-Wolfram'
'Wagner, Matthias'

_publ_section_title
;
 Dual Role of Doubly Reduced Arylboranes as Dihydrogen- and
 Hydride-Transfer Catalysts.
;
_journal_issue 14
_journal_name_full 'Journal of the American Chemical Society'
_journal_page_first 6082
_journal_page_last 6091
_journal_paper_doi 10.1021/jacs.9b01998
_journal_volume 141
_journal_year 2019
_chemical_formula_moiety 'C94 H134 B4 Na4 O12'
_chemical_formula_sum 'C94 H134 B4 Na4 O12'
_chemical_formula_weight 1591.20
_space_group_crystal_system monoclinic
_space_group_IT_number 14
_space_group_name_Hall '-P 2ybc'
_space_group_name_H-M_alt 'P 1 21/c 1'
_atom_sites_solution_hydrogens mixed
_audit_creation_method SHELXL-2016/6
_cell_angle_alpha 90
_cell_angle_beta 101.572(4)
_cell_angle_gamma 90
_cell_formula_units_Z 4
_cell_length_a 16.0130(8)
_cell_length_b 17.3067(6)
_cell_length_c 34.7821(19)
_cell_measurement_reflns_used 46781
_cell_measurement_temperature 173(2)
_cell_measurement_theta_max 25.62
_cell_measurement_theta_min 1.93
_cell_volume 9443.3(8)
_computing_cell_refinement 'X-Area (Stoe & Cie, 2001)'
_computing_data_collection 'X-Area (Stoe & Cie, 2001)'
_computing_data_reduction 'X-Area (Stoe & Cie, 2001)'
_computing_molecular_graphics 'XP in SHELXTL-Plus (Sheldrick, 2008)'
_computing_publication_material SHELXL
_computing_structure_refinement 'SHELXL (Sheldrick, 2008)'
_computing_structure_solution 'SHELXS (Sheldrick, 2008)'
_diffrn_ambient_temperature 173(2)
_diffrn_measured_fraction_theta_full 1.000
_diffrn_measured_fraction_theta_max 0.987
_diffrn_measurement_device_type 'STOE IPDS II two-circle-diffractometer'
_diffrn_measurement_method \w
_diffrn_radiation_type MoK\a
_diffrn_radiation_wavelength 0.71073
_diffrn_reflns_av_R_equivalents 0.0924
_diffrn_reflns_av_unetI/netI 0.0741
_diffrn_reflns_Laue_measured_fraction_full 1.000
_diffrn_reflns_Laue_measured_fraction_max 0.987
_diffrn_reflns_limit_h_max 19
_diffrn_reflns_limit_h_min -19
_diffrn_reflns_limit_k_max 20
_diffrn_reflns_limit_k_min -20
_diffrn_reflns_limit_l_max 41
_diffrn_reflns_limit_l_min -42
_diffrn_reflns_number 107613
_diffrn_reflns_point_group_measured_fraction_full 1.000
_diffrn_reflns_point_group_measured_fraction_max 0.987
_diffrn_reflns_theta_full 25.000
_diffrn_reflns_theta_max 25.557
_diffrn_reflns_theta_min 1.933
_diffrn_source 'Genix 3D I\mS microfocus X-ray source'
_exptl_absorpt_coefficient_mu 0.087
_exptl_absorpt_correction_T_max 1.000
_exptl_absorpt_correction_T_min 0.538
_exptl_absorpt_correction_type multi-scan
_exptl_absorpt_process_details 'X-Area (Stoe & Cie, 2001)'
_exptl_crystal_colour colourless
_exptl_crystal_density_diffrn 1.119
_exptl_crystal_description plate
_exptl_crystal_F_000 3432
_exptl_crystal_size_max 0.210
_exptl_crystal_size_mid 0.110
_exptl_crystal_size_min 0.020
_refine_diff_density_max 0.287
_refine_diff_density_min -0.327
_refine_diff_density_rms 0.040
_refine_ls_extinction_method none
_refine_ls_goodness_of_fit_ref 0.970
_refine_ls_hydrogen_treatment mixed
_refine_ls_matrix_type full
_refine_ls_number_parameters 1105
_refine_ls_number_reflns 17461
_refine_ls_number_restraints 103
_refine_ls_restrained_S_all 0.972
_refine_ls_R_factor_all 0.1432
_refine_ls_R_factor_gt 0.0682
_refine_ls_shift/su_max 0.001
_refine_ls_shift/su_mean 0.000
_refine_ls_structure_factor_coef Fsqd
_refine_ls_weighting_details 'w=1/[\s^2^(Fo^2^)+(0.0873P)^2^] where P=(Fo^2^+2Fc^2^)/3'
_refine_ls_weighting_scheme calc
_refine_ls_wR_factor_gt 0.1531
_refine_ls_wR_factor_ref 0.1844
_reflns_Friedel_coverage 0.000
_reflns_number_gt 8777
_reflns_number_total 17461
_reflns_threshold_expression 'I > 2\s(I)'
_cod_data_source_file ja9b01998_si_002.cif
_cod_data_source_block wa2575
_cod_original_sg_symbol_H-M 'P 21/c'
_cod_database_code 4128419
_shelx_shelxl_version_number 2016/6
_shelx_space_group_comment
; 
The symmetry employed for this shelxl refinement is uniquely defined 
by the following loop, which should always be used as a source of 
symmetry information in preference to the above space-group names. 
They are only intended as comments. 
;
_shelx_estimated_absorpt_t_min 0.982
_shelx_estimated_absorpt_t_max 0.998

loop_
_space_group_symop_operation_xyz
'x, y, z'
'-x, y+1/2, -z+1/2'
'-x, -y, -z'
'x, -y-1/2, z-1/2'

loop_
_atom_site_label
_atom_site_type_symbol
_atom_site_fract_x
_atom_site_fract_y
_atom_site_fract_z
_atom_site_U_iso_or_equiv
_atom_site_adp_type
_atom_site_occupancy
_atom_site_site_symmetry_order
_atom_site_calc_flag
_atom_site_refinement_flags_posn
_atom_site_refinement_flags_adp
_atom_site_refinement_flags_occupancy
_atom_site_disorder_assembly
_atom_site_disorder_group
Na1 Na 0.72348(9) 0.74135(8) 0.52622(4) 0.0618(4) Uani 1 1 d . . . . .
Na2 Na 0.76922(9) 0.57086(8) 0.48203(4) 0.0692(4) Uani 1 1 d . . . . .
Na2A Na 0.79901(8) 0.90803(8) 0.57653(4) 0.0669(4) Uani 1 1 d . . . . .
B1 B 0.6426(2) 0.6958(2) 0.44488(10) 0.0451(8) Uani 1 1 d . . . . .
H1 H 0.6567(16) 0.6596(15) 0.4770(8) 0.036(7) Uiso 1 1 d . . . . .
B2 B 0.8282(2) 0.7306(2) 0.46401(11) 0.0473(9) Uani 1 1 d . . . . .
H2 H 0.8235(17) 0.6919(17) 0.4945(8) 0.050(8) Uiso 1 1 d . . . . .
C1 C 0.70309(19) 0.65846(17) 0.41744(9) 0.0467(7) Uani 1 1 d . . . . .
C2 C 0.79197(19) 0.67493(17) 0.42671(9) 0.0473(7) Uani 1 1 d . . . . .
C3 C 0.8438(2) 0.6414(2) 0.40321(10) 0.0590(9) Uani 1 1 d . . . . .
H3 H 0.903247 0.651728 0.409159 0.071 Uiso 1 1 calc R U . . .
C4 C 0.8118(2) 0.5940(2) 0.37174(11) 0.0680(10) Uani 1 1 d . . . . .
H4 H 0.848859 0.572455 0.356379 0.082 Uiso 1 1 calc R U . . .
C5 C 0.7256(2) 0.5781(2) 0.36281(11) 0.0661(10) Uani 1 1 d . . . . .
H5 H 0.702744 0.545702 0.341196 0.079 Uiso 1 1 calc R U . . .
C6 C 0.6729(2) 0.6097(2) 0.38566(10) 0.0586(9) Uani 1 1 d . . . . .
H6 H 0.613766 0.597902 0.379484 0.070 Uiso 1 1 calc R U . . .
C11 C 0.67221(19) 0.78405(17) 0.45550(8) 0.0432(7) Uani 1 1 d . . . . .
C12 C 0.76096(19) 0.80123(17) 0.46437(8) 0.0431(7) Uani 1 1 d . . . . .
C13 C 0.7867(2) 0.87667(19) 0.47619(9) 0.0527(8) Uani 1 1 d . . . . .
H13 H 0.845794 0.888608 0.482239 0.063 Uiso 1 1 calc R U . . .
C14 C 0.7278(2) 0.93432(19) 0.47924(10) 0.0575(9) Uani 1 1 d . . . . .
H14 H 0.746693 0.984952 0.487203 0.069 Uiso 1 1 calc R U . . .
C15 C 0.6419(2) 0.91758(19) 0.47066(9) 0.0532(8) Uani 1 1 d . . . . .
H15 H 0.601343 0.956718 0.472591 0.064 Uiso 1 1 calc R U . . .
C16 C 0.6149(2) 0.84362(18) 0.45921(9) 0.0475(7) Uani 1 1 d . . . . .
H16 H 0.555491 0.832794 0.453680 0.057 Uiso 1 1 calc R U . . .
C21 C 0.54097(19) 0.68664(17) 0.42766(9) 0.0478(7) Uani 1 1 d . . . . .
C22 C 0.4844(2) 0.6537(2) 0.44888(11) 0.0630(9) Uani 1 1 d . . . . .
H22 H 0.506358 0.634784 0.474566 0.076 Uiso 1 1 calc R U . . .
C23 C 0.3975(2) 0.6475(2) 0.43385(13) 0.0745(11) Uani 1 1 d . . . . .
H23 H 0.361850 0.625027 0.449591 0.089 Uiso 1 1 calc R U . . .
C24 C 0.3617(2) 0.6732(2) 0.39657(13) 0.0690(10) Uani 1 1 d . . . . .
C25 C 0.4166(2) 0.7058(2) 0.37462(11) 0.0608(9) Uani 1 1 d . . . . .
H25 H 0.394482 0.723665 0.348749 0.073 Uiso 1 1 calc R U . . .
C26 C 0.5033(2) 0.71260(19) 0.39020(10) 0.0545(8) Uani 1 1 d . . . . .
H26 H 0.538570 0.736042 0.374578 0.065 Uiso 1 1 calc R U . . .
C27 C 0.2670(2) 0.6655(3) 0.37983(17) 0.1017(16) Uani 1 1 d . . . . .
H27A H 0.252788 0.610935 0.374546 0.153 Uiso 1 1 calc R U . . .
H27B H 0.252447 0.695010 0.355360 0.153 Uiso 1 1 calc R U . . .
H27C H 0.234682 0.685567 0.398782 0.153 Uiso 1 1 calc R U . . .
C31 C 0.92712(19) 0.75730(18) 0.46879(9) 0.0493(8) Uani 1 1 d . . . . .
C32 C 0.9591(2) 0.7906(2) 0.43814(11) 0.0724(11) Uani 1 1 d . . . . .
H32 H 0.921247 0.799006 0.413739 0.087 Uiso 1 1 calc R U . . .
C33 C 1.0441(3) 0.8121(3) 0.44180(12) 0.0838(13) Uani 1 1 d . . . . .
H33 H 1.062574 0.834816 0.420071 0.101 Uiso 1 1 calc R U . . .
C34 C 1.1023(2) 0.8009(2) 0.47665(11) 0.0654(10) Uani 1 1 d . . . . .
C35 C 1.0719(2) 0.76950(19) 0.50761(11) 0.0575(9) Uani 1 1 d . . . . .
H35 H 1.109769 0.761904 0.532082 0.069 Uiso 1 1 calc R U . . .
C36 C 0.9865(2) 0.74876(18) 0.50353(10) 0.0516(8) Uani 1 1 d . . . . .
H36 H 0.967999 0.727736 0.525634 0.062 Uiso 1 1 calc R U . . .
C37 C 1.1956(2) 0.8222(3) 0.48018(14) 0.0950(14) Uani 1 1 d . . . . .
H37A H 1.224603 0.819945 0.507792 0.142 Uiso 1 1 calc R U . . .
H37B H 1.199868 0.874726 0.470159 0.142 Uiso 1 1 calc R U . . .
H37C H 1.222634 0.785826 0.464856 0.142 Uiso 1 1 calc R U . . .
O41 O 0.70700(17) 0.45537(15) 0.46369(9) 0.0852(8) Uani 1 1 d . . . . .
C42 C 0.7489(14) 0.3938(14) 0.4505(8) 0.114(7) Uani 0.50(3) 1 d . U P A 1
H42A H 0.795234 0.413738 0.438168 0.137 Uiso 0.50(3) 1 calc R U P A 1
H42B H 0.775068 0.361230 0.473116 0.137 Uiso 0.50(3) 1 calc R U P A 1
C43 C 0.6937(11) 0.3493(11) 0.4235(8) 0.116(6) Uani 0.50(3) 1 d . U P A 1
H43A H 0.680863 0.299775 0.435336 0.139 Uiso 0.50(3) 1 calc R U P A 1
H43B H 0.718257 0.338394 0.400138 0.139 Uiso 0.50(3) 1 calc R U P A 1
C42' C 0.7506(12) 0.4125(11) 0.4342(7) 0.088(5) Uani 0.50(3) 1 d . U P A 2
H42C H 0.786274 0.448872 0.422532 0.105 Uiso 0.50(3) 1 calc R U P A 2
H42D H 0.787768 0.370954 0.447744 0.105 Uiso 0.50(3) 1 calc R U P A 2
C43' C 0.6881(11) 0.3816(13) 0.4054(5) 0.099(6) Uani 0.50(3) 1 d . U P A 2
H43C H 0.694263 0.401445 0.379457 0.119 Uiso 0.50(3) 1 calc R U P A 2
H43D H 0.693659 0.324670 0.405256 0.119 Uiso 0.50(3) 1 calc R U P A 2
C44 C 0.6108(4) 0.4013(4) 0.4124(2) 0.140(2) Uani 1 1 d . . . . .
H44C H 0.613087 0.435850 0.389956 0.168 Uiso 0.50(3) 1 calc R U P A 1
H44D H 0.558210 0.369761 0.406564 0.168 Uiso 0.50(3) 1 calc R U P A 1
H44E H 0.576864 0.353911 0.413681 0.168 Uiso 0.50(3) 1 calc R U P A 2
H44F H 0.580312 0.433293 0.390413 0.168 Uiso 0.50(3) 1 calc R U P A 2
C45 C 0.6179(3) 0.4452(3) 0.44980(17) 0.1018(16) Uani 1 1 d . . . . .
H45A H 0.588651 0.495691 0.445100 0.122 Uiso 1 1 calc R U . . .
H45B H 0.592486 0.415596 0.468965 0.122 Uiso 1 1 calc R U . . .
O51 O 0.88378(14) 0.50686(13) 0.51873(7) 0.0622(6) Uani 1 1 d . . . . .
C52 C 0.9550(2) 0.5518(2) 0.53900(11) 0.0651(10) Uani 1 1 d . . . . .
H52A H 0.934776 0.601135 0.548313 0.078 Uiso 1 1 calc R U . . .
H52B H 0.994391 0.563669 0.521189 0.078 Uiso 1 1 calc R U . . .
C53 C 0.9993(3) 0.5049(3) 0.57288(15) 0.0947(14) Uani 1 1 d . . . . .
H53A H 1.015933 0.537338 0.596618 0.114 Uiso 1 1 calc R U . . .
H53B H 1.050909 0.480046 0.566927 0.114 Uiso 1 1 calc R U . . .
C54 C 0.9345(3) 0.4451(3) 0.57866(14) 0.0855(13) Uani 1 1 d . . . . .
H54A H 0.896847 0.464687 0.595838 0.103 Uiso 1 1 calc R U . . .
H54B H 0.962395 0.396882 0.589985 0.103 Uiso 1 1 calc R U . . .
C55 C 0.8858(3) 0.4326(2) 0.53722(13) 0.0734(11) Uani 1 1 d . . . . .
H55A H 0.915041 0.394232 0.523438 0.088 Uiso 1 1 calc R U . . .
H55B H 0.827284 0.414072 0.537218 0.088 Uiso 1 1 calc R U . . .
B1A B 0.8397(2) 0.7464(2) 0.60860(11) 0.0501(9) Uani 1 1 d . . . . .
H1A H 0.8438(19) 0.7813(19) 0.5780(9) 0.062(9) Uiso 1 1 d . . . . .
B2A B 0.6585(2) 0.8010(2) 0.59468(10) 0.0443(8) Uani 1 1 d . . . . .
H2A H 0.6741(16) 0.8341(15) 0.5667(8) 0.037(7) Uiso 1 1 d . . . . .
C1A C 0.81210(19) 0.80873(18) 0.63873(9) 0.0470(7) Uani 1 1 d . . . . .
C2A C 0.72590(19) 0.83443(17) 0.63214(9) 0.0441(7) Uani 1 1 d . . . . .
C3A C 0.7038(2) 0.88866(19) 0.65836(10) 0.0533(8) Uani 1 1 d . . . . .
H3A H 0.646498 0.906168 0.654322 0.064 Uiso 1 1 calc R U . . .
C4A C 0.7621(2) 0.9177(2) 0.68986(11) 0.0608(9) Uani 1 1 d . . . . .
H4A H 0.744645 0.954542 0.706910 0.073 Uiso 1 1 calc R U . . .
C5A C 0.8458(2) 0.8928(2) 0.69641(10) 0.0602(9) Uani 1 1 d . . . . .
H5A H 0.886283 0.912081 0.718043 0.072 Uiso 1 1 calc R U . . .
C6A C 0.8697(2) 0.8395(2) 0.67102(10) 0.0554(8) Uani 1 1 d . . . . .
H6A H 0.927403 0.822983 0.675572 0.067 Uiso 1 1 calc R U . . .
C11A C 0.76310(19) 0.68352(17) 0.59570(9) 0.0445(7) Uani 1 1 d . . . . .
C12A C 0.67685(18) 0.70956(17) 0.58909(8) 0.0416(7) Uani 1 1 d . . . . .
C13A C 0.61223(19) 0.65650(18) 0.57399(9) 0.0478(7) Uani 1 1 d . . . . .
H13A H 0.554671 0.673500 0.569331 0.057 Uiso 1 1 calc R U . . .
C14A C 0.6287(2) 0.58085(19) 0.56564(10) 0.0538(8) Uani 1 1 d . . . . .
H14A H 0.583387 0.546419 0.555553 0.065 Uiso 1 1 calc R U . . .
C15A C 0.7129(2) 0.5559(2) 0.57225(10) 0.0563(8) Uani 1 1 d . . . . .
H15A H 0.725597 0.503907 0.566774 0.068 Uiso 1 1 calc R U . . .
C16A C 0.7779(2) 0.60658(19) 0.58675(9) 0.0510(8) Uani 1 1 d . . . . .
H16A H 0.835088 0.588583 0.590824 0.061 Uiso 1 1 calc R U . . .
C21A C 0.9324(2) 0.7100(2) 0.62522(11) 0.0595(9) Uani 1 1 d . . . . .
C22A C 0.9448(2) 0.6539(3) 0.65494(12) 0.0788(12) Uani 1 1 d . . . . .
H22A H 0.896642 0.634987 0.664114 0.095 Uiso 1 1 calc R U . . .
C23A C 1.0253(3) 0.6248(3) 0.67152(15) 0.1003(16) Uani 1 1 d . . . . .
H23A H 1.031038 0.587324 0.691824 0.120 Uiso 1 1 calc R U . . .
C24A C 1.0966(3) 0.6503(4) 0.65860(19) 0.1016(18) Uani 1 1 d . . . . .
C25A C 1.0859(3) 0.7050(4) 0.6299(2) 0.1046(18) Uani 1 1 d . . . . .
H25A H 1.134361 0.723603 0.620816 0.126 Uiso 1 1 calc R U . . .
C26A C 1.0065(2) 0.7341(3) 0.61363(13) 0.0758(12) Uani 1 1 d . . . . .
H26A H 1.002218 0.772267 0.593681 0.091 Uiso 1 1 calc R U . . .
C27A C 1.1839(3) 0.6147(4) 0.6778(2) 0.164(3) Uani 1 1 d . . . . .
H27D H 1.221125 0.613682 0.658568 0.246 Uiso 1 1 calc R U . . .
H27E H 1.175407 0.561876 0.686397 0.246 Uiso 1 1 calc R U . . .
H27F H 1.210390 0.645989 0.700415 0.246 Uiso 1 1 calc R U . . .
C31A C 0.55940(18) 0.81780(16) 0.59469(9) 0.0425(7) Uani 1 1 d . . . . .
C32A C 0.5036(2) 0.85662(18) 0.56444(10) 0.0520(8) Uani 1 1 d . . . . .
H32A H 0.525369 0.875596 0.542771 0.062 Uiso 1 1 calc R U . . .
C33A C 0.4179(2) 0.8683(2) 0.56497(11) 0.0571(9) Uani 1 1 d . . . . .
H33A H 0.383002 0.895176 0.543878 0.069 Uiso 1 1 calc R U . . .
C34A C 0.3829(2) 0.8418(2) 0.59543(10) 0.0553(8) Uani 1 1 d . . . . .
C35A C 0.4356(2) 0.8018(2) 0.62522(10) 0.0539(8) Uani 1 1 d . . . . .
H35A H 0.412750 0.781724 0.646327 0.065 Uiso 1 1 calc R U . . .
C36A C 0.52111(19) 0.79052(18) 0.62488(9) 0.0478(7) Uani 1 1 d . . . . .
H36A H 0.555178 0.763107 0.646017 0.057 Uiso 1 1 calc R U . . .
C37A C 0.2896(2) 0.8570(3) 0.59690(13) 0.0792(12) Uani 1 1 d . . . . .
H37D H 0.269719 0.903158 0.581393 0.119 Uiso 1 1 calc R U . . .
H37E H 0.284210 0.865219 0.624178 0.119 Uiso 1 1 calc R U . . .
H37F H 0.254922 0.812475 0.586066 0.119 Uiso 1 1 calc R U . . .
O41A O 0.73541(15) 1.02588(14) 0.57972(8) 0.0705(7) Uani 1 1 d . . . . .
C42A C 0.6475(3) 1.0417(3) 0.56652(16) 0.0936(14) Uani 1 1 d . . . . .
H42E H 0.614045 0.993477 0.566135 0.112 Uiso 1 1 calc R U . . .
H42F H 0.637393 1.062971 0.539573 0.112 Uiso 1 1 calc R U . . .
C43A C 0.6219(4) 1.0964(5) 0.59273(19) 0.146(3) Uani 1 1 d . . . . .
H43E H 0.568648 1.079096 0.600436 0.175 Uiso 1 1 calc R U . . .
H43F H 0.611369 1.147421 0.579758 0.175 Uiso 1 1 calc R U . . .
C44A C 0.6901(3) 1.1022(3) 0.62709(16) 0.1022(15) Uani 1 1 d . . . . .
H44A H 0.676695 1.071617 0.649125 0.123 Uiso 1 1 calc R U . . .
H44B H 0.699629 1.156686 0.635550 0.123 Uiso 1 1 calc R U . . .
C45A C 0.7669(3) 1.0702(3) 0.61397(13) 0.0790(11) Uani 1 1 d . . . . .
H45C H 0.803810 1.112544 0.607993 0.095 Uiso 1 1 calc R U . . .
H45D H 0.800494 1.037192 0.634720 0.095 Uiso 1 1 calc R U . . .
O51A O 0.93360(15) 0.95834(16) 0.57947(9) 0.0768(7) Uani 1 1 d . . . . .
C52A C 0.9941(3) 0.9673(4) 0.61524(15) 0.1067(16) Uani 1 1 d . . . . .
H52C H 1.005429 0.916756 0.628576 0.128 Uiso 0.35(3) 1 calc R U P B 1
H52D H 0.971465 1.002950 0.632939 0.128 Uiso 0.35(3) 1 calc R U P B 1
H52E H 0.982458 0.930698 0.635389 0.128 Uiso 0.65(3) 1 calc R U P B 2
H52F H 0.993040 1.020655 0.625424 0.128 Uiso 0.65(3) 1 calc R U P B 2
C53A C 1.0723(11) 0.998(2) 0.6064(6) 0.085(6) Uani 0.35(3) 1 d . U P B 1
H53C H 1.122868 0.977403 0.624547 0.102 Uiso 0.35(3) 1 calc R U P B 1
H53D H 1.073262 1.055413 0.608105 0.102 Uiso 0.35(3) 1 calc R U P B 1
C53' C 1.0802(6) 0.9496(14) 0.6041(4) 0.098(4) Uani 0.65(3) 1 d . . P B 2
H53E H 1.126622 0.979324 0.620815 0.118 Uiso 0.65(3) 1 calc R U P B 2
H53F H 1.093655 0.893840 0.607131 0.118 Uiso 0.65(3) 1 calc R U P B 2
C54A C 1.0703(3) 0.9720(4) 0.56503(15) 0.1021(16) Uani 1 1 d . . . . .
H54C H 1.098067 1.010207 0.550530 0.123 Uiso 0.35(3) 1 calc R U P B 1
H54D H 1.099154 0.921456 0.564688 0.123 Uiso 0.35(3) 1 calc R U P B 1
H54E H 1.103677 0.937786 0.550959 0.123 Uiso 0.65(3) 1 calc R U P B 2
H54F H 1.089979 1.025810 0.563178 0.123 Uiso 0.65(3) 1 calc R U P B 2
C55A C 0.9782(3) 0.9655(3) 0.54790(13) 0.0864(13) Uani 1 1 d . . . . .
H55C H 0.958427 1.012020 0.532093 0.104 Uiso 1 1 calc R U . . .
H55D H 0.967360 0.919680 0.530589 0.104 Uiso 1 1 calc R U . . .
Na3 Na 0.64202(8) 0.57481(8) 0.77010(4) 0.0610(3) Uani 1 1 d . . . . .
O61 O 0.75342(17) 0.48332(18) 0.78373(9) 0.0886(9) Uani 1 1 d . . . . .
C62 C 0.7379(4) 0.4037(3) 0.7835(2) 0.1186(18) Uani 1 1 d . . . . .
H62A H 0.702222 0.388259 0.758008 0.142 Uiso 0.63(3) 1 calc R U P C 1
H62B H 0.706969 0.390285 0.804534 0.142 Uiso 0.63(3) 1 calc R U P C 1
H62C H 0.679058 0.392339 0.769447 0.142 Uiso 0.37(3) 1 calc R U P C 2
H62D H 0.745080 0.383884 0.810660 0.142 Uiso 0.37(3) 1 calc R U P C 2
C63 C 0.8173(10) 0.3640(8) 0.7896(8) 0.139(7) Uani 0.63(3) 1 d . U P C 1
H63A H 0.812871 0.316652 0.773329 0.167 Uiso 0.63(3) 1 calc R U P C 1
H63B H 0.836071 0.349491 0.817522 0.167 Uiso 0.63(3) 1 calc R U P C 1
C63' C 0.8016(18) 0.3666(19) 0.7628(13) 0.142(10) Uani 0.37(3) 1 d . U P C 2
H63C H 0.783433 0.369240 0.733890 0.170 Uiso 0.37(3) 1 calc R U P C 2
H63D H 0.813565 0.312301 0.771033 0.170 Uiso 0.37(3) 1 calc R U P C 2
C64 C 0.8760(4) 0.4188(5) 0.7778(3) 0.172(3) Uani 1 1 d . . . . .
H64A H 0.882891 0.408138 0.750668 0.207 Uiso 0.63(3) 1 calc R U P C 1
H64B H 0.932577 0.415429 0.795541 0.207 Uiso 0.63(3) 1 calc R U P C 1
H64C H 0.906890 0.401609 0.803966 0.207 Uiso 0.37(3) 1 calc R U P C 2
H64D H 0.916160 0.419303 0.759574 0.207 Uiso 0.37(3) 1 calc R U P C 2
C65 C 0.8381(3) 0.4972(4) 0.78032(18) 0.1122(18) Uani 1 1 d . . . . .
H65A H 0.869266 0.525640 0.803494 0.135 Uiso 1 1 calc R U . . .
H65B H 0.839934 0.527703 0.756435 0.135 Uiso 1 1 calc R U . . .
O71 O 0.53235(18) 0.66583(17) 0.75838(8) 0.0819(8) Uani 1 1 d . . . . .
C72 C 0.4864(3) 0.6833(3) 0.72013(13) 0.0983(15) Uani 1 1 d . . . . .
H72A H 0.484606 0.637502 0.702949 0.118 Uiso 0.46(3) 1 calc R U P D 1
H72B H 0.514815 0.725941 0.708714 0.118 Uiso 0.46(3) 1 calc R U P D 1
H72C H 0.507654 0.651979 0.700289 0.118 Uiso 0.54(3) 1 calc R U P D 2
H72D H 0.492537 0.738710 0.714096 0.118 Uiso 0.54(3) 1 calc R U P D 2
C73 C 0.3965(12) 0.7071(16) 0.7230(5) 0.089(5) Uani 0.46(3) 1 d . U P D 1
H73A H 0.354561 0.673186 0.706144 0.106 Uiso 0.46(3) 1 calc R U P D 1
H73B H 0.385709 0.761002 0.713864 0.106 Uiso 0.46(3) 1 calc R U P D 1
C74 C 0.3874(17) 0.7002(16) 0.7648(8) 0.104(7) Uani 0.46(3) 1 d . U P D 1
H74A H 0.350180 0.656344 0.768600 0.125 Uiso 0.46(3) 1 calc R U P D 1
H74B H 0.364846 0.748356 0.774250 0.125 Uiso 0.46(3) 1 calc R U P D 1
C73' C 0.4018(13) 0.6657(16) 0.7202(6) 0.107(6) Uani 0.54(3) 1 d . U P D 2
H73C H 0.387108 0.614119 0.708389 0.128 Uiso 0.54(3) 1 calc R U P D 2
H73D H 0.363516 0.704511 0.704875 0.128 Uiso 0.54(3) 1 calc R U P D 2
C74' C 0.3931(11) 0.6663(15) 0.7610(7) 0.099(6) Uani 0.54(3) 1 d . U P D 2
H74C H 0.374332 0.614993 0.768598 0.118 Uiso 0.54(3) 1 calc R U P D 2
H74D H 0.350529 0.705320 0.765056 0.118 Uiso 0.54(3) 1 calc R U P D 2
C75 C 0.4794(3) 0.6859(3) 0.78507(12) 0.0810(12) Uani 1 1 d . . . . .
H75A H 0.502266 0.733135 0.799522 0.097 Uiso 0.46(3) 1 calc R U P D 1
H75B H 0.481100 0.643767 0.804439 0.097 Uiso 0.46(3) 1 calc R U P D 1
H75C H 0.484038 0.741518 0.791889 0.097 Uiso 0.54(3) 1 calc R U P D 2
H75D H 0.492806 0.654706 0.809373 0.097 Uiso 0.54(3) 1 calc R U P D 2
O81 O 0.49598(19) 0.46548(17) 0.75718(9) 0.0872(8) Uani 1 1 d . . . . .
O82 O 0.5899(2) 0.4893(2) 0.69880(8) 0.0979(10) Uani 1 1 d . . . . .
O83 O 0.6848(2) 0.62175(19) 0.70527(8) 0.0916(9) Uani 1 1 d . . . . .
O84 O 0.74790(18) 0.69256(17) 0.77535(9) 0.0839(8) Uani 1 1 d . . . . .
O85 O 0.68396(16) 0.63886(15) 0.83812(7) 0.0698(7) Uani 1 1 d . . . . .
O86 O 0.58314(15) 0.51106(14) 0.83092(7) 0.0670(7) Uani 1 1 d . . . . .
C81 C 0.4907(4) 0.4157(3) 0.72459(15) 0.1077(16) Uani 1 1 d . . . . .
H81A H 0.432776 0.393097 0.718061 0.129 Uiso 1 1 calc R U . . .
H81B H 0.531855 0.372883 0.731635 0.129 Uiso 1 1 calc R U . . .
C82 C 0.5082(3) 0.4551(4) 0.69080(16) 0.1159(19) Uani 1 1 d . . . . .
H82A H 0.504721 0.417892 0.668905 0.139 Uiso 1 1 calc R U . . .
H82B H 0.464632 0.495564 0.682528 0.139 Uiso 1 1 calc R U . . .
C83 C 0.6100(4) 0.5239(4) 0.66540(13) 0.1088(18) Uani 1 1 d . . . . .
H83A H 0.564365 0.560517 0.653793 0.131 Uiso 1 1 calc R U . . .
H83B H 0.614309 0.483849 0.645569 0.131 Uiso 1 1 calc R U . . .
C84 C 0.6916(3) 0.5652(3) 0.67635(13) 0.1027(16) Uani 1 1 d . . . . .
H84A H 0.737691 0.528294 0.686860 0.123 Uiso 1 1 calc R U . . .
H84B H 0.705642 0.590575 0.652931 0.123 Uiso 1 1 calc R U . . .
C85 C 0.7486(4) 0.6784(3) 0.70830(16) 0.1100(18) Uani 1 1 d . . . . .
H85A H 0.744040 0.705904 0.683000 0.132 Uiso 1 1 calc R U . . .
H85B H 0.805711 0.654303 0.715188 0.132 Uiso 1 1 calc R U . . .
C86 C 0.7363(4) 0.7324(3) 0.73901(15) 0.1018(16) Uani 1 1 d . . . . .
H86A H 0.777859 0.775257 0.740872 0.122 Uiso 1 1 calc R U . . .
H86B H 0.678176 0.754529 0.732535 0.122 Uiso 1 1 calc R U . . .
C87 C 0.7405(3) 0.7409(3) 0.80726(15) 0.0964(15) Uani 1 1 d . . . . .
H87A H 0.683584 0.765649 0.802515 0.116 Uiso 1 1 calc R U . . .
H87B H 0.784377 0.781922 0.810534 0.116 Uiso 1 1 calc R U . . .
C88 C 0.7522(3) 0.6921(3) 0.84287(13) 0.0861(13) Uani 1 1 d . . . . .
H88A H 0.807186 0.664139 0.846425 0.103 Uiso 1 1 calc R U . . .
H88B H 0.752610 0.724594 0.866322 0.103 Uiso 1 1 calc R U . . .
C89 C 0.6900(2) 0.5872(3) 0.86975(11) 0.0736(11) Uani 1 1 d . . . . .
H89A H 0.706716 0.615359 0.894898 0.088 Uiso 1 1 calc R U . . .
H89B H 0.733672 0.547424 0.868385 0.088 Uiso 1 1 calc R U . . .
C90 C 0.6058(3) 0.5504(2) 0.86744(10) 0.0698(10) Uani 1 1 d . . . . .
H90A H 0.608372 0.513338 0.889337 0.084 Uiso 1 1 calc R U . . .
H90B H 0.562483 0.590113 0.869538 0.084 Uiso 1 1 calc R U . . .
C91 C 0.5013(2) 0.4787(2) 0.82567(13) 0.0771(12) Uani 1 1 d . . . . .
H91A H 0.457895 0.520137 0.821080 0.093 Uiso 1 1 calc R U . . .
H91B H 0.495162 0.450025 0.849582 0.093 Uiso 1 1 calc R U . . .
C92 C 0.4882(3) 0.4256(2) 0.79170(13) 0.0796(12) Uani 1 1 d . . . . .
H92A H 0.530807 0.383510 0.796715 0.096 Uiso 1 1 calc R U . . .
H92B H 0.430754 0.402150 0.788183 0.096 Uiso 1 1 calc R U . . .
C101 C 0.1301(6) 0.8674(7) 0.2785(4) 0.416(12) Uani 1 1 d D . . . .
H10A H 0.140670 0.903334 0.258168 0.624 Uiso 1 1 calc R U . . .
H10B H 0.170339 0.877983 0.303084 0.624 Uiso 1 1 calc R U . . .
H10C H 0.137846 0.814234 0.270149 0.624 Uiso 1 1 calc DR U . . .
C102 C 0.0377(6) 0.8780(6) 0.2847(3) 0.292(6) Uani 1 1 d D . . . .
H10D H -0.003915 0.867296 0.260172 0.350 Uiso 1 1 calc R U . . .
H10E H 0.028772 0.931424 0.293303 0.350 Uiso 1 1 calc R U . . .
C103 C 0.0278(8) 0.8191(5) 0.3171(3) 0.304(7) Uani 1 1 d D . . . .
H10F H -0.021869 0.831963 0.328813 0.365 Uiso 1 1 calc R U . . .
H10G H 0.079690 0.817628 0.338052 0.365 Uiso 1 1 calc R U . . .
C104 C 0.0143(9) 0.7412(5) 0.2947(3) 0.320(7) Uani 1 1 d D . . . .
H10H H -0.039486 0.740842 0.274817 0.384 Uiso 1 1 calc R U . . .
H10I H 0.062597 0.728877 0.281873 0.384 Uiso 1 1 calc DR U . . .
C105 C 0.0103(9) 0.6855(6) 0.3291(3) 0.295(6) Uani 1 1 d D . . . .
H10J H -0.041114 0.695213 0.340136 0.354 Uiso 1 1 calc R U . . .
H10K H 0.061547 0.690831 0.350264 0.354 Uiso 1 1 calc R U . . .
C106 C 0.0067(12) 0.6045(6) 0.3098(3) 0.364(9) Uani 1 1 d D . . . .
H10L H 0.004020 0.564767 0.329606 0.546 Uiso 1 1 calc R U . . .
H10M H -0.044041 0.600950 0.288795 0.546 Uiso 1 1 calc R U . . .
H10N H 0.057850 0.596602 0.298847 0.546 Uiso 1 1 calc R U . . .

loop_
_atom_site_aniso_label
_atom_site_aniso_U_11
_atom_site_aniso_U_22
_atom_site_aniso_U_33
_atom_site_aniso_U_23
_atom_site_aniso_U_13
_atom_site_aniso_U_12
Na1 0.0736(9) 0.0683(9) 0.0461(7) 0.0040(6) 0.0183(6) 0.0047(7)
Na2 0.0650(8) 0.0469(8) 0.0897(10) 0.0084(7) 0.0010(8) 0.0037(6)
Na2A 0.0568(8) 0.0549(8) 0.0939(10) 0.0090(7) 0.0267(7) -0.0031(6)
B1 0.0432(19) 0.043(2) 0.047(2) -0.0001(16) 0.0048(16) -0.0007(16)
B2 0.047(2) 0.046(2) 0.048(2) 0.0009(17) 0.0071(17) -0.0015(16)
C1 0.0485(18) 0.0389(17) 0.0501(18) 0.0005(14) 0.0035(14) 0.0052(14)
C2 0.0463(18) 0.0411(18) 0.0532(18) 0.0032(14) 0.0068(15) 0.0090(14)
C3 0.0507(19) 0.063(2) 0.063(2) -0.0003(18) 0.0098(17) 0.0119(17)
C4 0.070(3) 0.065(2) 0.071(2) -0.013(2) 0.017(2) 0.021(2)
C5 0.071(2) 0.063(2) 0.059(2) -0.0179(18) 0.0016(18) 0.0141(19)
C6 0.055(2) 0.053(2) 0.065(2) -0.0110(17) 0.0047(17) 0.0045(16)
C11 0.0483(18) 0.0424(17) 0.0385(16) 0.0025(13) 0.0083(13) 0.0019(14)
C12 0.0513(18) 0.0389(17) 0.0392(16) 0.0022(13) 0.0098(14) -0.0024(14)
C13 0.058(2) 0.050(2) 0.0489(19) 0.0009(15) 0.0067(16) -0.0080(16)
C14 0.080(3) 0.0387(18) 0.053(2) -0.0041(15) 0.0114(18) -0.0026(17)
C15 0.066(2) 0.0437(19) 0.0512(19) -0.0025(15) 0.0149(16) 0.0087(16)
C16 0.0521(18) 0.0455(19) 0.0451(17) -0.0021(14) 0.0103(14) 0.0025(15)
C21 0.0483(18) 0.0377(17) 0.056(2) -0.0027(15) 0.0065(15) 0.0011(14)
C22 0.052(2) 0.056(2) 0.078(2) 0.0127(19) 0.0082(18) -0.0064(17)
C23 0.054(2) 0.065(2) 0.104(3) 0.016(2) 0.016(2) -0.0097(18)
C24 0.050(2) 0.053(2) 0.098(3) 0.001(2) 0.000(2) -0.0074(17)
C25 0.056(2) 0.058(2) 0.062(2) -0.0038(18) -0.0041(17) 0.0077(17)
C26 0.052(2) 0.051(2) 0.059(2) -0.0021(17) 0.0080(16) 0.0010(16)
C27 0.052(2) 0.094(3) 0.147(4) 0.010(3) -0.009(3) -0.014(2)
C31 0.0465(18) 0.0456(18) 0.056(2) 0.0043(15) 0.0097(16) -0.0001(14)
C32 0.055(2) 0.096(3) 0.063(2) 0.016(2) 0.0056(18) -0.014(2)
C33 0.064(2) 0.120(4) 0.067(3) 0.021(2) 0.013(2) -0.023(2)
C34 0.051(2) 0.072(3) 0.073(2) -0.002(2) 0.0125(19) -0.0159(18)
C35 0.052(2) 0.053(2) 0.062(2) -0.0004(17) 0.0012(17) -0.0040(16)
C36 0.053(2) 0.0482(19) 0.0528(19) 0.0027(15) 0.0083(16) -0.0063(15)
C37 0.061(2) 0.128(4) 0.095(3) 0.002(3) 0.011(2) -0.028(3)
O41 0.0650(17) 0.0616(17) 0.122(2) -0.0139(16) 0.0016(16) 0.0011(13)
C42 0.108(10) 0.091(11) 0.129(14) -0.039(10) -0.011(10) 0.038(9)
C43 0.120(9) 0.083(9) 0.138(14) -0.019(8) 0.012(9) 0.002(8)
C42' 0.071(7) 0.073(8) 0.115(12) 0.002(8) 0.009(8) -0.007(6)
C43' 0.096(9) 0.107(11) 0.103(9) -0.010(8) 0.040(8) -0.023(8)
C44 0.106(5) 0.144(6) 0.158(6) -0.037(5) -0.003(4) -0.031(4)
C45 0.063(3) 0.098(4) 0.143(5) -0.018(3) 0.019(3) -0.013(2)
O51 0.0610(14) 0.0511(14) 0.0734(16) 0.0059(12) 0.0106(12) 0.0049(11)
C52 0.057(2) 0.065(2) 0.076(2) -0.004(2) 0.0185(19) -0.0011(18)
C53 0.077(3) 0.086(3) 0.111(4) 0.009(3) -0.003(3) 0.016(3)
C54 0.077(3) 0.086(3) 0.099(3) 0.032(3) 0.030(3) 0.035(2)
C55 0.073(2) 0.051(2) 0.102(3) 0.011(2) 0.033(2) 0.0075(19)
B1A 0.045(2) 0.057(2) 0.051(2) 0.0004(18) 0.0163(17) 0.0030(17)
B2A 0.047(2) 0.042(2) 0.048(2) 0.0037(16) 0.0199(16) -0.0009(16)
C1A 0.0427(17) 0.0490(18) 0.0511(18) 0.0022(15) 0.0137(15) -0.0054(14)
C2A 0.0491(18) 0.0375(17) 0.0488(17) 0.0030(14) 0.0171(14) -0.0033(13)
C3A 0.0552(19) 0.0497(19) 0.059(2) -0.0035(16) 0.0208(17) -0.0019(16)
C4A 0.072(2) 0.052(2) 0.063(2) -0.0106(17) 0.0240(19) -0.0053(18)
C5A 0.061(2) 0.062(2) 0.056(2) -0.0085(18) 0.0093(17) -0.0116(18)
C6A 0.0471(18) 0.062(2) 0.058(2) 0.0002(17) 0.0118(16) -0.0052(16)
C11A 0.0489(18) 0.0445(18) 0.0424(16) 0.0012(14) 0.0150(14) 0.0029(14)
C12A 0.0417(16) 0.0455(17) 0.0405(16) 0.0033(14) 0.0150(13) 0.0037(14)
C13A 0.0442(17) 0.0504(19) 0.0501(18) -0.0027(15) 0.0125(14) 0.0023(15)
C14A 0.055(2) 0.048(2) 0.060(2) -0.0066(16) 0.0160(16) -0.0053(16)
C15A 0.068(2) 0.0438(19) 0.060(2) -0.0045(16) 0.0207(18) 0.0037(17)
C16A 0.0478(18) 0.054(2) 0.0545(19) 0.0003(16) 0.0170(15) 0.0081(16)
C21A 0.0483(19) 0.064(2) 0.066(2) -0.0133(19) 0.0101(17) 0.0046(17)
C22A 0.059(2) 0.092(3) 0.081(3) -0.005(2) 0.004(2) 0.020(2)
C23A 0.077(3) 0.107(4) 0.100(4) -0.012(3) -0.022(3) 0.031(3)
C24A 0.049(3) 0.112(4) 0.130(5) -0.059(4) -0.015(3) 0.019(3)
C25A 0.049(3) 0.116(4) 0.149(5) -0.053(4) 0.020(3) -0.010(3)
C26A 0.047(2) 0.087(3) 0.096(3) -0.031(2) 0.020(2) -0.0071(19)
C27A 0.064(3) 0.178(6) 0.221(7) -0.082(6) -0.041(4) 0.047(4)
C31A 0.0457(17) 0.0361(16) 0.0465(17) -0.0023(14) 0.0112(14) -0.0001(13)
C32A 0.0506(19) 0.0476(19) 0.060(2) 0.0064(16) 0.0162(16) -0.0021(15)
C33A 0.0472(19) 0.054(2) 0.067(2) 0.0064(17) 0.0049(17) 0.0064(16)
C34A 0.0465(18) 0.054(2) 0.066(2) -0.0089(18) 0.0137(17) -0.0026(16)
C35A 0.0518(19) 0.059(2) 0.055(2) -0.0032(17) 0.0208(16) -0.0035(16)
C36A 0.0460(18) 0.0499(19) 0.0484(18) 0.0029(15) 0.0117(14) 0.0033(14)
C37A 0.043(2) 0.095(3) 0.100(3) -0.006(2) 0.015(2) 0.006(2)
O41A 0.0610(16) 0.0595(16) 0.0933(19) -0.0040(14) 0.0208(14) 0.0023(12)
C42A 0.068(3) 0.087(3) 0.122(4) -0.013(3) 0.012(3) 0.000(2)
C43A 0.098(4) 0.215(7) 0.124(5) -0.040(5) 0.022(4) 0.064(4)
C44A 0.114(4) 0.090(3) 0.104(4) -0.007(3) 0.026(3) 0.031(3)
C45A 0.082(3) 0.073(3) 0.086(3) 0.004(2) 0.025(2) -0.002(2)
O51A 0.0528(14) 0.0882(19) 0.091(2) 0.0056(15) 0.0184(15) -0.0133(13)
C52A 0.089(3) 0.149(5) 0.088(3) -0.002(3) 0.030(3) -0.025(3)
C53A 0.054(7) 0.095(13) 0.098(10) -0.003(10) -0.004(7) -0.009(9)
C53' 0.059(5) 0.121(11) 0.115(7) 0.014(8) 0.016(4) -0.017(6)
C54A 0.066(3) 0.142(5) 0.103(4) -0.003(4) 0.031(3) -0.017(3)
C55A 0.077(3) 0.107(4) 0.077(3) -0.007(2) 0.018(2) -0.016(2)
Na3 0.0667(8) 0.0613(8) 0.0558(8) 0.0037(6) 0.0140(6) 0.0049(7)
O61 0.0717(18) 0.076(2) 0.122(2) 0.0082(17) 0.0280(17) 0.0099(15)
C62 0.108(4) 0.088(4) 0.165(6) 0.013(4) 0.040(4) 0.016(3)
C63 0.133(10) 0.113(9) 0.172(14) 0.018(9) 0.033(9) 0.054(7)
C63' 0.131(15) 0.153(16) 0.143(17) -0.048(13) 0.032(13) -0.005(11)
C64 0.104(5) 0.204(9) 0.216(8) -0.053(7) 0.050(6) 0.046(5)
C65 0.072(3) 0.139(5) 0.128(4) 0.025(4) 0.025(3) 0.005(3)
O71 0.0910(19) 0.092(2) 0.0625(17) 0.0126(14) 0.0157(15) 0.0243(16)
C72 0.106(4) 0.115(4) 0.070(3) 0.009(3) 0.010(3) 0.036(3)
C73 0.076(7) 0.117(12) 0.067(8) 0.015(9) -0.001(5) -0.009(10)
C74 0.098(11) 0.122(14) 0.089(9) -0.004(10) 0.013(7) 0.013(10)
C73' 0.085(8) 0.123(12) 0.103(9) -0.003(10) -0.003(6) -0.031(10)
C74' 0.057(6) 0.134(13) 0.111(10) 0.029(10) 0.033(6) 0.015(8)
C75 0.094(3) 0.083(3) 0.069(3) 0.016(2) 0.024(2) 0.020(2)
O81 0.103(2) 0.0783(19) 0.081(2) -0.0026(16) 0.0201(16) -0.0255(16)
O82 0.097(2) 0.131(3) 0.0619(18) -0.0243(18) 0.0068(16) -0.008(2)
O83 0.101(2) 0.111(2) 0.0693(18) 0.0103(17) 0.0338(16) 0.0007(19)
O84 0.096(2) 0.0747(19) 0.0850(19) 0.0063(16) 0.0286(16) -0.0149(15)
O85 0.0723(16) 0.0768(18) 0.0596(15) -0.0036(13) 0.0120(12) -0.0135(14)
O86 0.0680(15) 0.0715(17) 0.0669(16) 0.0027(13) 0.0266(13) -0.0035(13)
C81 0.128(4) 0.098(4) 0.085(3) -0.012(3) -0.008(3) -0.037(3)
C82 0.106(4) 0.146(5) 0.086(4) -0.049(4) -0.005(3) -0.026(4)
C83 0.124(4) 0.153(5) 0.049(3) -0.012(3) 0.018(3) 0.040(4)
C84 0.109(4) 0.150(5) 0.055(3) -0.004(3) 0.032(3) 0.017(4)
C85 0.122(4) 0.124(4) 0.096(4) 0.042(3) 0.051(3) -0.008(3)
C86 0.125(4) 0.089(3) 0.101(4) 0.032(3) 0.046(3) -0.017(3)
C87 0.109(4) 0.073(3) 0.113(4) -0.020(3) 0.039(3) -0.031(3)
C88 0.086(3) 0.093(3) 0.080(3) -0.030(3) 0.019(2) -0.034(3)
C89 0.071(2) 0.099(3) 0.050(2) 0.000(2) 0.0090(18) 0.007(2)
C90 0.085(3) 0.078(3) 0.050(2) 0.0067(19) 0.0214(19) 0.006(2)
C91 0.074(3) 0.064(3) 0.101(3) 0.008(2) 0.037(2) -0.010(2)
C92 0.080(3) 0.066(3) 0.098(3) 0.010(2) 0.032(2) -0.016(2)
C101 0.297(15) 0.71(4) 0.227(13) -0.101(17) 0.016(11) 0.19(2)
C102 0.278(13) 0.433(16) 0.160(9) 0.005(10) 0.031(9) 0.178(13)
C103 0.333(17) 0.339(15) 0.205(12) -0.026(9) -0.032(11) 0.078(14)
C104 0.336(18) 0.430(16) 0.189(11) -0.048(10) 0.040(13) -0.010(18)
C105 0.214(11) 0.449(17) 0.216(13) 0.009(11) 0.028(11) -0.014(15)
C106 0.43(2) 0.519(19) 0.167(10) -0.085(13) 0.111(13) -0.10(2)

loop_
_atom_type_symbol
_atom_type_description
_atom_type_scat_dispersion_real
_atom_type_scat_dispersion_imag
_atom_type_scat_source
C C 0.0033 0.0016 'International Tables Vol C Tables 4.2.6.8 and 6.1.1.4'
H H 0.0000 0.0000 'International Tables Vol C Tables 4.2.6.8 and 6.1.1.4'
B B 0.0013 0.0007 'International Tables Vol C Tables 4.2.6.8 and 6.1.1.4'
O O 0.0106 0.0060 'International Tables Vol C Tables 4.2.6.8 and 6.1.1.4'
Na Na 0.0362 0.0249 'International Tables Vol C Tables 4.2.6.8 and 6.1.1.4'

loop_
_geom_angle_atom_site_label_1
_geom_angle_atom_site_label_2
_geom_angle_atom_site_label_3
_geom_angle
C12A Na1 C11 144.31(11)
C12A Na1 C12 168.51(11)
C11 Na1 C12 32.37(9)
C12A Na1 C11A 32.57(9)
C11 Na1 C11A 172.88(12)
C12 Na1 C11A 152.77(11)
C12A Na1 B2A 33.25(10)
C11 Na1 B2A 125.32(11)
C12 Na1 B2A 135.32(11)
C11A Na1 B2A 56.09(10)
C12A Na1 B1 128.48(11)
C11 Na1 B1 33.01(10)
C12 Na1 B1 55.91(10)
C11A Na1 B1 140.22(11)
B2A Na1 B1 134.41(11)
C12A Na1 B2 157.35(11)
C11 Na1 B2 55.82(10)
C12 Na1 B2 32.94(10)
C11A Na1 B2 125.83(11)
B2A Na1 B2 159.65(11)
B1 Na1 B2 59.76(10)
C12A Na1 C13A 27.14(9)
C11 Na1 C13A 123.87(10)
C12 Na1 C13A 155.93(11)
C11A Na1 C13A 50.32(9)
B2A Na1 C13A 52.59(9)
B1 Na1 C13A 101.56(10)
B2 Na1 C13A 146.82(10)
C12A Na1 B1A 55.06(10)
C11 Na1 B1A 155.09(11)
C12 Na1 B1A 124.58(11)
C11A Na1 B1A 31.93(10)
B2A Na1 B1A 59.28(10)
B1 Na1 B1A 163.12(11)
B2 Na1 B1A 110.56(10)
C13A Na1 B1A 79.47(9)
C12A Na1 Na2A 82.94(8)
C11 Na1 Na2A 105.02(8)
C12 Na1 Na2A 88.31(8)
C11A Na1 Na2A 81.62(8)
B2A Na1 Na2A 56.52(7)
B1 Na1 Na2A 138.01(9)
B2 Na1 Na2A 103.13(8)
C13A Na1 Na2A 108.00(7)
B1A Na1 Na2A 54.79(8)
C12A Na1 Na2 108.99(8)
C11 Na1 Na2 82.79(8)
C12 Na1 Na2 82.33(8)
C11A Na1 Na2 92.92(8)
B2A Na1 Na2 142.13(8)
B1 Na1 Na2 56.19(8)
B2 Na1 Na2 55.22(8)
C13A Na1 Na2 91.73(7)
B1A Na1 Na2 107.05(8)
Na2A Na1 Na2 148.00(5)
C12A Na1 H1 109.7(6)
C11 Na1 H1 56.6(7)
C12 Na1 H1 77.1(6)
C11A Na1 H1 116.6(7)
B2A Na1 H1 128.5(6)
B1 Na1 H1 23.6(6)
B2 Na1 H1 70.7(6)
C13A Na1 H1 82.8(6)
B1A Na1 H1 143.9(7)
Na2A Na1 H1 161.2(7)
Na2 Na1 H1 42.2(6)
C12A Na1 H2 134.3(7)
C11 Na1 H2 76.3(7)
C12 Na1 H2 56.1(7)
C11A Na1 H2 104.0(7)
B2A Na1 H2 155.4(7)
B1 Na1 H2 69.8(7)
B2 Na1 H2 23.2(7)
C13A Na1 H2 128.7(7)
B1A Na1 H2 96.2(7)
Na2A Na1 H2 110.4(7)
Na2 Na1 H2 40.3(7)
H1 Na1 H2 71.2(9)
C12A Na1 H1A 75.5(7)
C11 Na1 H1A 132.9(8)
C12 Na1 H1A 102.7(7)
C11A Na1 H1A 54.0(7)
B2A Na1 H1A 70.3(7)
B1 Na1 H1A 154.2(7)
B2 Na1 H1A 94.4(7)
C13A Na1 H1A 101.2(7)
B1A Na1 H1A 22.2(7)
Na2A Na1 H1A 41.6(7)
Na2 Na1 H1A 111.1(7)
H1 Na1 H1A 153.3(10)
H2 Na1 H1A 86.4(10)
C12A Na1 H2A 55.9(6)
C11 Na1 H2A 107.2(6)
C12 Na1 H2A 112.7(6)
C11A Na1 H2A 75.8(6)
B2A Na1 H2A 22.6(6)
B1 Na1 H2A 127.6(6)
B2 Na1 H2A 140.5(6)
C13A Na1 H2A 72.7(6)
B1A Na1 H2A 69.0(6)
Na2A Na1 H2A 42.3(6)
Na2 Na1 H2A 164.3(6)
H1 Na1 H2A 134.0(9)
H2 Na1 H2A 152.7(9)
H1A Na1 H2A 71.4(9)
O41 Na2 O51 89.33(10)
O41 Na2 C2 119.97(12)
O51 Na2 C2 120.54(10)
O41 Na2 C1 100.44(11)
O51 Na2 C1 148.86(11)
C2 Na2 C1 30.26(9)
O41 Na2 B2 152.19(13)
O51 Na2 B2 107.93(10)
C2 Na2 B2 32.34(10)
C1 Na2 B2 53.87(10)
O41 Na2 B1 106.66(11)
O51 Na2 B1 163.83(11)
C2 Na2 B1 53.46(9)
C1 Na2 B1 31.85(9)
B2 Na2 B1 58.42(10)
O41 Na2 Na1 138.93(9)
O51 Na2 Na1 112.30(8)
C2 Na2 Na1 79.64(7)
C1 Na2 Na1 79.14(7)
B2 Na2 Na1 54.40(7)
B1 Na2 Na1 53.64(7)
O41 Na2 H1 105.6(6)
O51 Na2 H1 150.7(6)
C2 Na2 H1 73.9(6)
C1 Na2 H1 54.0(6)
B2 Na2 H1 69.7(6)
B1 Na2 H1 22.3(6)
Na1 Na2 H1 41.4(6)
O41 Na2 H2 174.0(7)
O51 Na2 H2 96.1(7)
C2 Na2 H2 54.8(7)
C1 Na2 H2 73.6(7)
B2 Na2 H2 22.5(7)
B1 Na2 H2 68.1(7)
Na1 Na2 H2 40.5(7)
H1 Na2 H2 70.7(9)
O41A Na2A O51A 94.71(11)
O41A Na2A C1A 118.99(11)
O51A Na2A C1A 106.20(11)
O41A Na2A C2A 96.98(10)
O51A Na2A C2A 131.74(11)
C1A Na2A C2A 30.00(9)
O41A Na2A B1A 150.17(11)
O51A Na2A B1A 101.63(11)
C1A Na2A B1A 32.21(10)
C2A Na2A B1A 53.69(9)
O41A Na2A B2A 100.12(10)
O51A Na2A B2A 158.94(12)
C1A Na2A B2A 53.35(10)
C2A Na2A B2A 31.69(9)
B1A Na2A B2A 58.75(10)
O41A Na2A Na1 130.69(9)
O51A Na2A Na1 124.40(9)
C1A Na2A Na1 80.80(8)
C2A Na2A Na1 79.38(7)
B1A Na2A Na1 56.31(8)
B2A Na2A Na1 53.58(7)
O41A Na2A H1A 170.0(8)
O51A Na2A H1A 94.3(8)
C1A Na2A H1A 53.9(8)
C2A Na2A H1A 73.7(8)
B1A Na2A H1A 21.8(8)
B2A Na2A H1A 70.1(8)
Na1 Na2A H1A 45.1(8)
O41A Na2A H2A 96.8(6)
O51A Na2A H2A 167.3(6)
C1A Na2A H2A 72.6(6)
C2A Na2A H2A 51.8(6)
B1A Na2A H2A 70.4(6)
B2A Na2A H2A 20.3(6)
Na1 Na2A H2A 43.1(6)
H1A Na2A H2A 74.7(10)
C11 B1 C21 113.7(3)
C11 B1 C1 109.1(2)
C21 B1 C1 114.6(3)
C11 B1 Na1 58.73(15)
C21 B1 Na1 126.1(2)
C1 B1 Na1 117.9(2)
C11 B1 Na2 115.5(2)
C21 B1 Na2 128.0(2)
C1 B1 Na2 62.95(16)
Na1 B1 Na2 70.17(9)
C11 B1 H1 105.9(12)
C21 B1 H1 105.5(12)
C1 B1 H1 107.5(11)
Na1 B1 H1 47.3(12)
Na2 B1 H1 44.8(11)
C31 B2 C2 115.7(3)
C31 B2 C12 114.7(3)
C2 B2 C12 108.7(3)
C31 B2 Na1 125.7(2)
C2 B2 Na1 116.8(2)
C12 B2 Na1 58.82(14)
C31 B2 Na2 125.2(2)
C2 B2 Na2 63.13(16)
C12 B2 Na2 116.70(19)
Na1 B2 Na2 70.39(9)
C31 B2 H2 106.5(13)
C2 B2 H2 106.4(13)
C12 B2 H2 103.9(13)
Na1 B2 H2 45.1(13)
Na2 B2 H2 43.3(13)
C6 C1 C2 118.1(3)
C6 C1 B1 123.5(3)
C2 C1 B1 118.3(3)
C6 C1 Na2 109.3(2)
C2 C1 Na2 73.79(18)
B1 C1 Na2 85.20(18)
C3 C2 C1 117.8(3)
C3 C2 B2 123.5(3)
C1 C2 B2 118.6(3)
C3 C2 Na2 108.6(2)
C1 C2 Na2 75.95(18)
B2 C2 Na2 84.53(18)
C4 C3 C2 122.6(3)
C4 C3 H3 118.7
C2 C3 H3 118.7
C5 C4 C3 119.4(3)
C5 C4 H4 120.3
C3 C4 H4 120.3
C4 C5 C6 119.3(3)
C4 C5 H5 120.3
C6 C5 H5 120.3
C5 C6 C1 122.6(3)
C5 C6 H6 118.7
C1 C6 H6 118.7
C16 C11 C12 118.0(3)
C16 C11 B1 123.1(3)
C12 C11 B1 118.7(3)
C16 C11 Na1 102.40(19)
C12 C11 Na1 74.72(17)
B1 C11 Na1 88.25(18)
C13 C12 C11 118.6(3)
C13 C12 B2 122.9(3)
C11 C12 B2 118.3(3)
C13 C12 Na1 103.55(19)
C11 C12 Na1 72.91(16)
B2 C12 Na1 88.25(17)
C14 C13 C12 121.7(3)
C14 C13 H13 119.2
C12 C13 H13 119.2
C15 C14 C13 119.7(3)
C15 C14 H14 120.2
C13 C14 H14 120.2
C14 C15 C16 119.8(3)
C14 C15 H15 120.1
C16 C15 H15 120.1
C15 C16 C11 122.2(3)
C15 C16 H16 118.9
C11 C16 H16 118.9
C26 C21 C22 114.8(3)
C26 C21 B1 121.8(3)
C22 C21 B1 123.4(3)
C23 C22 C21 122.6(4)
C23 C22 H22 118.7
C21 C22 H22 118.7
C22 C23 C24 121.6(4)
C22 C23 H23 119.2
C24 C23 H23 119.2
C23 C24 C25 117.1(3)
C23 C24 C27 121.8(4)
C25 C24 C27 121.1(4)
C26 C25 C24 120.7(3)
C26 C25 H25 119.7
C24 C25 H25 119.7
C25 C26 C21 123.2(3)
C25 C26 H26 118.4
C21 C26 H26 118.4
C24 C27 H27A 109.5
C24 C27 H27B 109.5
H27A C27 H27B 109.5
C24 C27 H27C 109.5
H27A C27 H27C 109.5
H27B C27 H27C 109.5
C36 C31 C32 114.6(3)
C36 C31 B2 122.8(3)
C32 C31 B2 122.6(3)
C33 C32 C31 122.8(4)
C33 C32 H32 118.6
C31 C32 H32 118.6
C34 C33 C32 121.0(3)
C34 C33 H33 119.5
C32 C33 H33 119.5
C35 C34 C33 117.3(3)
C35 C34 C37 121.8(4)
C33 C34 C37 120.9(3)
C34 C35 C36 121.0(3)
C34 C35 H35 119.5
C36 C35 H35 119.5
C31 C36 C35 123.3(3)
C31 C36 H36 118.4
C35 C36 H36 118.4
C34 C37 H37A 109.5
C34 C37 H37B 109.5
H37A C37 H37B 109.5
C34 C37 H37C 109.5
H37A C37 H37C 109.5
H37B C37 H37C 109.5
C42 O41 C45 108.2(10)
C45 O41 C42' 105.8(8)
C42 O41 Na2 123.8(11)
C45 O41 Na2 124.0(3)
C42' O41 Na2 112.3(6)
C43 C42 O41 111.5(16)
C43 C42 H42A 109.3
O41 C42 H42A 109.3
C43 C42 H42B 109.3
O41 C42 H42B 109.3
H42A C42 H42B 108.0
C42 C43 C44 103.8(12)
C42 C43 H43A 111.0
C44 C43 H43A 111.0
C42 C43 H43B 111.0
C44 C43 H43B 111.0
H43A C43 H43B 109.0
C43' C42' O41 108.1(13)
C43' C42' H42C 110.1
O41 C42' H42C 110.1
C43' C42' H42D 110.1
O41 C42' H42D 110.1
H42C C42' H42D 108.4
C44 C43' C42' 109.3(13)
C44 C43' H43C 109.8
C42' C43' H43C 109.8
C44 C43' H43D 109.8
C42' C43' H43D 109.8
H43C C43' H43D 108.3
C43' C44 C45 111.9(8)
C45 C44 C43 99.4(9)
C45 C44 H44C 111.9
C43 C44 H44C 111.9
C45 C44 H44D 111.9
C43 C44 H44D 111.9
H44C C44 H44D 109.6
C43' C44 H44E 109.2
C45 C44 H44E 109.2
C43' C44 H44F 109.2
C45 C44 H44F 109.2
H44E C44 H44F 107.9
O41 C45 C44 104.8(4)
O41 C45 H45A 110.8
C44 C45 H45A 110.8
O41 C45 H45B 110.8
C44 C45 H45B 110.8
H45A C45 H45B 108.9
C55 O51 C52 108.7(3)
C55 O51 Na2 128.6(2)
C52 O51 Na2 118.4(2)
O51 C52 C53 107.2(3)
O51 C52 H52A 110.3
C53 C52 H52A 110.3
O51 C52 H52B 110.3
C53 C52 H52B 110.3
H52A C52 H52B 108.5
C52 C53 C54 104.4(3)
C52 C53 H53A 110.9
C54 C53 H53A 110.9
C52 C53 H53B 110.9
C54 C53 H53B 110.9
H53A C53 H53B 108.9
C53 C54 C55 102.0(3)
C53 C54 H54A 111.4
C55 C54 H54A 111.4
C53 C54 H54B 111.4
C55 C54 H54B 111.4
H54A C54 H54B 109.2
O51 C55 C54 105.1(3)
O51 C55 H55A 110.7
C54 C55 H55A 110.7
O51 C55 H55B 110.7
C54 C55 H55B 110.7
H55A C55 H55B 108.8
C21A B1A C1A 112.3(3)
C21A B1A C11A 115.2(3)
C1A B1A C11A 109.4(2)
C21A B1A Na2A 127.5(2)
C1A B1A Na2A 63.84(17)
C11A B1A Na2A 114.8(2)
C21A B1A Na1 131.5(2)
C1A B1A Na1 115.2(2)
C11A B1A Na1 56.42(16)
Na2A B1A Na1 68.90(9)
C21A B1A H1A 107.3(14)
C1A B1A H1A 107.4(15)
C11A B1A H1A 104.7(15)
Na2A B1A H1A 43.8(14)
Na1 B1A H1A 48.8(15)
C31A B2A C2A 115.5(2)
C31A B2A C12A 112.1(2)
C2A B2A C12A 109.6(3)
C31A B2A Na1 124.5(2)
C2A B2A Na1 118.98(19)
C12A B2A Na1 57.70(14)
C31A B2A Na2A 130.6(2)
C2A B2A Na2A 63.50(15)
C12A B2A Na2A 113.82(18)
Na1 B2A Na2A 69.90(8)
C31A B2A H2A 106.2(12)
C2A B2A H2A 105.5(13)
C12A B2A H2A 107.2(12)
Na1 B2A H2A 49.5(12)
Na2A B2A H2A 42.7(12)
C6A C1A C2A 118.0(3)
C6A C1A B1A 123.1(3)
C2A C1A B1A 118.9(3)
C6A C1A Na2A 109.1(2)
C2A C1A Na2A 76.04(17)
B1A C1A Na2A 83.95(18)
C3A C2A C1A 117.8(3)
C3A C2A B2A 123.2(3)
C1A C2A B2A 119.0(3)
C3A C2A Na2A 110.1(2)
C1A C2A Na2A 73.96(16)
B2A C2A Na2A 84.81(16)
C4A C3A C2A 122.7(3)
C4A C3A H3A 118.6
C2A C3A H3A 118.6
C3A C4A C5A 119.7(3)
C3A C4A H4A 120.2
C5A C4A H4A 120.2
C4A C5A C6A 119.1(3)
C4A C5A H5A 120.5
C6A C5A H5A 120.5
C5A C6A C1A 122.7(3)
C5A C6A H6A 118.6
C1A C6A H6A 118.6
C16A C11A C12A 117.8(3)
C16A C11A B1A 122.9(3)
C12A C11A B1A 118.9(3)
C16A C11A Na1 100.5(2)
C12A C11A Na1 71.20(16)
B1A C11A Na1 91.65(18)
C13A C12A C11A 118.1(3)
C13A C12A B2A 122.9(3)
C11A C12A B2A 118.7(3)
C13A C12A Na1 98.23(19)
C11A C12A Na1 76.23(16)
B2A C12A Na1 89.05(17)
C14A C13A C12A 122.9(3)
C14A C13A Na1 100.69(19)
C12A C13A Na1 54.62(15)
C14A C13A H13A 118.6
C12A C13A H13A 118.6
Na1 C13A H13A 114.3
C13A C14A C15A 118.7(3)
C13A C14A H14A 120.6
C15A C14A H14A 120.6
C16A C15A C14A 120.0(3)
C16A C15A H15A 120.0
C14A C15A H15A 120.0
C15A C16A C11A 122.6(3)
C15A C16A H16A 118.7
C11A C16A H16A 118.7
C26A C21A C22A 114.8(4)
C26A C21A B1A 123.8(4)
C22A C21A B1A 121.3(3)
C23A C22A C21A 122.4(4)
C23A C22A H22A 118.8
C21A C22A H22A 118.8
C24A C23A C22A 120.4(5)
C24A C23A H23A 119.8
C22A C23A H23A 119.8
C25A C24A C23A 118.0(4)
C25A C24A C27A 124.1(6)
C23A C24A C27A 117.8(7)
C24A C25A C26A 121.6(5)
C24A C25A H25A 119.2
C26A C25A H25A 119.2
C25A C26A C21A 122.8(5)
C25A C26A H26A 118.6
C21A C26A H26A 118.6
C24A C27A H27D 109.5
C24A C27A H27E 109.5
H27D C27A H27E 109.5
C24A C27A H27F 109.5
H27D C27A H27F 109.5
H27E C27A H27F 109.5
C36A C31A C32A 114.5(3)
C36A C31A B2A 121.2(3)
C32A C31A B2A 124.3(3)
C33A C32A C31A 122.7(3)
C33A C32A H32A 118.7
C31A C32A H32A 118.7
C34A C33A C32A 121.2(3)
C34A C33A H33A 119.4
C32A C33A H33A 119.4
C33A C34A C35A 117.6(3)
C33A C34A C37A 121.4(3)
C35A C34A C37A 121.0(3)
C34A C35A C36A 121.3(3)
C34A C35A H35A 119.3
C36A C35A H35A 119.3
C35A C36A C31A 122.8(3)
C35A C36A H36A 118.6
C31A C36A H36A 118.6
C34A C37A H37D 109.5
C34A C37A H37E 109.5
H37D C37A H37E 109.5
C34A C37A H37F 109.5
H37D C37A H37F 109.5
H37E C37A H37F 109.5
C42A O41A C45A 109.3(3)
C42A O41A Na2A 125.3(2)
C45A O41A Na2A 115.7(2)
O41A C42A C43A 108.3(4)
O41A C42A H42E 110.0
C43A C42A H42E 110.0
O41A C42A H42F 110.0
C43A C42A H42F 110.0
H42E C42A H42F 108.4
C42A C43A C44A 107.8(4)
C42A C43A H43E 110.2
C44A C43A H43E 110.2
C42A C43A H43F 110.2
C44A C43A H43F 110.2
H43E C43A H43F 108.5
C43A C44A C45A 104.5(4)
C43A C44A H44A 110.8
C45A C44A H44A 110.8
C43A C44A H44B 110.8
C45A C44A H44B 110.8
H44A C44A H44B 108.9
O41A C45A C44A 106.3(4)
O41A C45A H45C 110.5
C44A C45A H45C 110.5
O41A C45A H45D 110.5
C44A C45A H45D 110.5
H45C C45A H45D 108.7
C52A O51A C55A 107.7(3)
C52A O51A Na2A 123.1(2)
C55A O51A Na2A 127.2(2)
O51A C52A C53A 108.6(8)
O51A C52A C53' 104.2(6)
O51A C52A H52C 110.0
C53A C52A H52C 110.0
O51A C52A H52D 110.0
C53A C52A H52D 110.0
H52C C52A H52D 108.3
O51A C52A H52E 110.9
C53' C52A H52E 110.9
O51A C52A H52F 110.9
C53' C52A H52F 110.9
H52E C52A H52F 108.9
C52A C53A C54A 103.7(13)
C52A C53A H53C 111.0
C54A C53A H53C 111.0
C52A C53A H53D 111.0
C54A C53A H53D 111.0
H53C C53A H53D 109.0
C54A C53' C52A 105.0(9)
C54A C53' H53E 110.8
C52A C53' H53E 110.8
C54A C53' H53F 110.8
C52A C53' H53F 110.8
H53E C53' H53F 108.8
C53' C54A C55A 106.4(5)
C55A C54A C53A 103.7(7)
C55A C54A H54C 111.0
C53A C54A H54C 111.0
C55A C54A H54D 111.0
C53A C54A H54D 111.0
H54C C54A H54D 109.0
C53' C54A H54E 110.5
C55A C54A H54E 110.5
C53' C54A H54F 110.5
C55A C54A H54F 110.5
H54E C54A H54F 108.6
O51A C55A C54A 107.9(4)
O51A C55A H55C 110.1
C54A C55A H55C 110.1
O51A C55A H55D 110.1
C54A C55A H55D 110.1
H55C C55A H55D 108.4
O71 Na3 O61 178.51(12)
O71 Na3 O85 85.32(10)
O61 Na3 O85 93.26(11)
O71 Na3 O83 87.59(10)
O61 Na3 O83 93.63(11)
O85 Na3 O83 126.38(11)
O71 Na3 O84 86.63(11)
O61 Na3 O84 93.15(11)
O85 Na3 O84 63.76(9)
O83 Na3 O84 62.79(10)
O71 Na3 O86 92.50(9)
O61 Na3 O86 86.42(10)
O85 Na3 O86 61.78(8)
O83 Na3 O86 171.80(11)
O84 Na3 O86 125.41(10)
O71 Na3 O82 96.85(11)
O61 Na3 O82 84.52(11)
O85 Na3 O82 173.79(11)
O83 Na3 O82 59.66(11)
O84 Na3 O82 122.08(10)
O86 Na3 O82 112.22(10)
O71 Na3 O81 82.04(11)
O61 Na3 O81 98.24(11)
O85 Na3 O81 117.72(9)
O83 Na3 O81 113.70(10)
O84 Na3 O81 168.34(10)
O86 Na3 O81 58.24(8)
O82 Na3 O81 57.08(9)
C62 O61 C65 109.9(4)
C62 O61 Na3 122.2(3)
C65 O61 Na3 124.9(3)
O61 C62 C63 108.8(8)
O61 C62 C63' 106.6(14)
O61 C62 H62A 109.9
C63 C62 H62A 109.9
O61 C62 H62B 109.9
C63 C62 H62B 109.9
H62A C62 H62B 108.3
O61 C62 H62C 110.4
C63' C62 H62C 110.4
O61 C62 H62D 110.4
C63' C62 H62D 110.4
H62C C62 H62D 108.6
C62 C63 C64 104.6(9)
C62 C63 H63A 110.8
C64 C63 H63A 110.8
C62 C63 H63B 110.8
C64 C63 H63B 110.8
H63A C63 H63B 108.9
C62 C63' C64 98.2(14)
C62 C63' H63C 112.1
C64 C63' H63C 112.1
C62 C63' H63D 112.1
C64 C63' H63D 112.1
H63C C63' H63D 109.8
C63 C64 C65 106.4(7)
C65 C64 C63' 105.2(13)
C63 C64 H64A 110.4
C65 C64 H64A 110.4
C63 C64 H64B 110.4
C65 C64 H64B 110.4
H64A C64 H64B 108.6
C65 C64 H64C 110.7
C63' C64 H64C 110.7
C65 C64 H64D 110.7
C63' C64 H64D 110.7
H64C C64 H64D 108.8
O61 C65 C64 105.1(5)
O61 C65 H65A 110.7
C64 C65 H65A 110.7
O61 C65 H65B 110.7
C64 C65 H65B 110.7
H65A C65 H65B 108.8
C75 O71 C72 107.2(3)
C75 O71 Na3 125.3(2)
C72 O71 Na3 122.6(3)
O71 C72 C73' 105.9(9)
O71 C72 C73 108.4(7)
O71 C72 H72A 110.0
C73 C72 H72A 110.0
O71 C72 H72B 110.0
C73 C72 H72B 110.0
H72A C72 H72B 108.4
O71 C72 H72C 110.6
C73' C72 H72C 110.6
O71 C72 H72D 110.6
C73' C72 H72D 110.6
H72C C72 H72D 108.7
C72 C73 C74 108.7(15)
C72 C73 H73A 110.0
C74 C73 H73A 110.0
C72 C73 H73B 110.0
C74 C73 H73B 110.0
H73A C73 H73B 108.3
C73 C74 C75 100.9(17)
C73 C74 H74A 111.6
C75 C74 H74A 111.6
C73 C74 H74B 111.6
C75 C74 H74B 111.6
H74A C74 H74B 109.4
C72 C73' C74' 106.5(14)
C72 C73' H73C 110.4
C74' C73' H73C 110.4
C72 C73' H73D 110.4
C74' C73' H73D 110.4
H73C C73' H73D 108.6
C73' C74' C75 106.7(12)
C73' C74' H74C 110.4
C75 C74' H74C 110.4
C73' C74' H74D 110.4
C75 C74' H74D 110.4
H74C C74' H74D 108.6
O71 C75 C74' 100.5(9)
O71 C75 C74 112.8(10)
O71 C75 H75A 109.0
C74 C75 H75A 109.0
O71 C75 H75B 109.0
C74 C75 H75B 109.0
H75A C75 H75B 107.8
O71 C75 H75C 111.7
C74' C75 H75C 111.7
O71 C75 H75D 111.7
C74' C75 H75D 111.7
H75C C75 H75D 109.4
C92 O81 C81 112.5(3)
C92 O81 Na3 112.6(2)
C81 O81 Na3 115.4(3)
C83 O82 C82 111.9(4)
C83 O82 Na3 115.0(3)
C82 O82 Na3 119.0(3)
C85 O83 C84 112.1(4)
C85 O83 Na3 117.7(3)
C84 O83 Na3 117.8(3)
C87 O84 C86 113.3(4)
C87 O84 Na3 111.0(2)
C86 O84 Na3 110.3(3)
C89 O85 C88 113.1(3)
C89 O85 Na3 114.2(2)
C88 O85 Na3 116.2(2)
C91 O86 C90 111.8(3)
C91 O86 Na3 121.5(2)
C90 O86 Na3 115.8(2)
O81 C81 C82 112.2(4)
O81 C81 H81A 109.2
C82 C81 H81A 109.2
O81 C81 H81B 109.2
C82 C81 H81B 109.2
H81A C81 H81B 107.9
O82 C82 C81 111.3(4)
O82 C82 H82A 109.4
C81 C82 H82A 109.4
O82 C82 H82B 109.4
C81 C82 H82B 109.4
H82A C82 H82B 108.0
O82 C83 C84 109.4(4)
O82 C83 H83A 109.8
C84 C83 H83A 109.8
O82 C83 H83B 109.8
C84 C83 H83B 109.8
H83A C83 H83B 108.2
O83 C84 C83 109.2(4)
O83 C84 H84A 109.8
C83 C84 H84A 109.8
O83 C84 H84B 109.8
C83 C84 H84B 109.8
H84A C84 H84B 108.3
O83 C85 C86 107.4(4)
O83 C85 H85A 110.2
C86 C85 H85A 110.2
O83 C85 H85B 110.2
C86 C85 H85B 110.2
H85A C85 H85B 108.5
O84 C86 C85 109.1(4)
O84 C86 H86A 109.9
C85 C86 H86A 109.9
O84 C86 H86B 109.9
C85 C86 H86B 109.9
H86A C86 H86B 108.3
O84 C87 C88 107.6(4)
O84 C87 H87A 110.2
C88 C87 H87A 110.2
O84 C87 H87B 110.2
C88 C87 H87B 110.2
H87A C87 H87B 108.5
O85 C88 C87 108.0(4)
O85 C88 H88A 110.1
C87 C88 H88A 110.1
O85 C88 H88B 110.1
C87 C88 H88B 110.1
H88A C88 H88B 108.4
O85 C89 C90 108.3(3)
O85 C89 H89A 110.0
C90 C89 H89A 110.0
O85 C89 H89B 110.0
C90 C89 H89B 110.0
H89A C89 H89B 108.4
O86 C90 C89 108.8(3)
O86 C90 H90A 109.9
C89 C90 H90A 109.9
O86 C90 H90B 109.9
C89 C90 H90B 109.9
H90A C90 H90B 108.3
O86 C91 C92 109.4(3)
O86 C91 H91A 109.8
C92 C91 H91A 109.8
O86 C91 H91B 109.8
C92 C91 H91B 109.8
H91A C91 H91B 108.2
O81 C92 C91 110.7(3)
O81 C92 H92A 109.5
C91 C92 H92A 109.5
O81 C92 H92B 109.5
C91 C92 H92B 109.5
H92A C92 H92B 108.1
C102 C101 H10A 109.5
C102 C101 H10B 109.5
H10A C101 H10B 109.5
C102 C101 H10C 109.5
H10A C101 H10C 109.5
H10B C101 H10C 109.5
C101 C102 C103 105.3(5)
C101 C102 H10D 110.7
C103 C102 H10D 110.7
C101 C102 H10E 110.7
C103 C102 H10E 110.7
H10D C102 H10E 108.8
C102 C103 C104 103.4(5)
C102 C103 H10F 111.1
C104 C103 H10F 111.1
C102 C103 H10G 111.1
C104 C103 H10G 111.1
H10F C103 H10G 109.0
C105 C104 C103 100.1(5)
C105 C104 H10H 111.7
C103 C104 H10H 111.7
C105 C104 H10I 111.7
C103 C104 H10I 111.7
H10H C104 H10I 109.5
C104 C105 C106 103.4(5)
C104 C105 H10J 111.1
C106 C105 H10J 111.1
C104 C105 H10K 111.1
C106 C105 H10K 111.1
H10J C105 H10K 109.0
C105 C106 H10L 109.5
C105 C106 H10M 109.5
H10L C106 H10M 109.5
C105 C106 H10N 109.5
H10L C106 H10N 109.5
H10M C106 H10N 109.5

loop_
_geom_bond_atom_site_label_1
_geom_bond_atom_site_label_2
_geom_bond_distance
Na1 C12A 2.509(3)
Na1 C11 2.542(3)
Na1 C12 2.565(3)
Na1 C11A 2.575(3)
Na1 B2A 2.968(4)
Na1 B1 2.972(4)
Na1 B2 2.997(4)
Na1 C13A 3.046(3)
Na1 B1A 3.089(4)
Na1 Na2A 3.464(2)
Na1 Na2 3.472(2)
Na1 H1 2.31(3)
Na1 H2 2.29(3)
Na1 H1A 2.46(3)
Na1 H2A 2.37(3)
Na2 O41 2.267(3)
Na2 O51 2.298(3)
Na2 C2 2.713(3)
Na2 C1 2.741(3)
Na2 B2 3.028(4)
Na2 B1 3.067(4)
Na2 H1 2.35(3)
Na2 H2 2.28(3)
Na2A O41A 2.292(3)
Na2A O51A 2.308(3)
Na2A C1A 2.738(3)
Na2A C2A 2.765(3)
Na2A B1A 3.033(4)
Na2A B2A 3.076(4)
Na2A H1A 2.31(3)
Na2A H2A 2.34(3)
B1 C11 1.620(5)
B1 C21 1.625(5)
B1 C1 1.624(5)
B1 H1 1.26(3)
B2 C31 1.626(5)
B2 C2 1.627(5)
B2 C12 1.630(5)
B2 H2 1.27(3)
C1 C6 1.397(4)
C1 C2 1.424(4)
C2 C3 1.402(4)
C3 C4 1.382(5)
C3 H3 0.9500
C4 C5 1.380(5)
C4 H4 0.9500
C5 C6 1.384(5)
C5 H5 0.9500
C6 H6 0.9500
C11 C16 1.404(4)
C11 C12 1.424(4)
C12 C13 1.406(4)
C13 C14 1.392(5)
C13 H13 0.9500
C14 C15 1.379(5)
C14 H14 0.9500
C15 C16 1.384(4)
C15 H15 0.9500
C16 H16 0.9500
C21 C26 1.396(5)
C21 C22 1.399(4)
C22 C23 1.389(5)
C22 H22 0.9500
C23 C24 1.382(6)
C23 H23 0.9500
C24 C25 1.394(5)
C24 C27 1.517(5)
C25 C26 1.390(5)
C25 H25 0.9500
C26 H26 0.9500
C27 H27A 0.9800
C27 H27B 0.9800
C27 H27C 0.9800
C31 C36 1.387(4)
C31 C32 1.397(5)
C32 C33 1.392(5)
C32 H32 0.9500
C33 C34 1.386(5)
C33 H33 0.9500
C34 C35 1.379(5)
C34 C37 1.521(5)
C35 C36 1.393(4)
C35 H35 0.9500
C36 H36 0.9500
C37 H37A 0.9800
C37 H37B 0.9800
C37 H37C 0.9800
O41 C42 1.385(18)
O41 C45 1.423(5)
O41 C42' 1.54(2)
C42 C43 1.39(2)
C42 H42A 0.9900
C42 H42B 0.9900
C43 C44 1.587(17)
C43 H43A 0.9900
C43 H43B 0.9900
C42' C43' 1.37(2)
C42' H42C 0.9900
C42' H42D 0.9900
C43' C44 1.352(17)
C43' H43C 0.9900
C43' H43D 0.9900
C44 C45 1.490(8)
C44 H44C 0.9900
C44 H44D 0.9900
C44 H44E 0.9900
C44 H44F 0.9900
C45 H45A 0.9900
C45 H45B 0.9900
O51 C55 1.435(4)
O51 C52 1.443(4)
C52 C53 1.489(6)
C52 H52A 0.9900
C52 H52B 0.9900
C53 C54 1.506(6)
C53 H53A 0.9900
C53 H53B 0.9900
C54 C55 1.511(6)
C54 H54A 0.9900
C54 H54B 0.9900
C55 H55A 0.9900
C55 H55B 0.9900
B1A C21A 1.610(5)
B1A C1A 1.626(5)
B1A C11A 1.634(5)
B1A H1A 1.24(3)
B2A C31A 1.614(4)
B2A C2A 1.623(5)
B2A C12A 1.628(5)
B2A H2A 1.20(3)
C1A C6A 1.407(5)
C1A C2A 1.424(4)
C2A C3A 1.402(4)
C3A C4A 1.383(5)
C3A H3A 0.9500
C4A C5A 1.382(5)
C4A H4A 0.9500
C5A C6A 1.383(5)
C5A H5A 0.9500
C6A H6A 0.9500
C11A C16A 1.399(4)
C11A C12A 1.427(4)
C12A C13A 1.404(4)
C13A C14A 1.378(4)
C13A H13A 0.9500
C14A C15A 1.391(5)
C14A H14A 0.9500
C15A C16A 1.377(5)
C15A H15A 0.9500
C16A H16A 0.9500
C21A C26A 1.392(5)
C21A C22A 1.403(6)
C22A C23A 1.396(6)
C22A H22A 0.9500
C23A C24A 1.380(7)
C23A H23A 0.9500
C24A C25A 1.363(8)
C24A C27A 1.550(7)
C25A C26A 1.379(7)
C25A H25A 0.9500
C26A H26A 0.9500
C27A H27D 0.9800
C27A H27E 0.9800
C27A H27F 0.9800
C31A C36A 1.400(4)
C31A C32A 1.407(4)
C32A C33A 1.391(4)
C32A H32A 0.9500
C33A C34A 1.373(5)
C33A H33A 0.9500
C34A C35A 1.383(5)
C34A C37A 1.529(5)
C35A C36A 1.385(4)
C35A H35A 0.9500
C36A H36A 0.9500
C37A H37D 0.9800
C37A H37E 0.9800
C37A H37F 0.9800
O41A C42A 1.416(5)
O41A C45A 1.421(5)
C42A C43A 1.431(7)
C42A H42E 0.9900
C42A H42F 0.9900
C43A C44A 1.452(7)
C43A H43E 0.9900
C43A H43F 0.9900
C44A C45A 1.501(6)
C44A H44A 0.9900
C44A H44B 0.9900
C45A H45C 0.9900
C45A H45D 0.9900
O51A C52A 1.424(5)
O51A C55A 1.430(5)
C52A C53A 1.452(19)
C52A C53' 1.536(14)
C52A H52C 0.9900
C52A H52D 0.9900
C52A H52E 0.9900
C52A H52F 0.9900
C53A C54A 1.50(2)
C53A H53C 0.9900
C53A H53D 0.9900
C53' C54A 1.392(12)
C53' H53E 0.9900
C53' H53F 0.9900
C54A C55A 1.480(6)
C54A H54C 0.9900
C54A H54D 0.9900
C54A H54E 0.9900
C54A H54F 0.9900
C55A H55C 0.9900
C55A H55D 0.9900
Na3 O71 2.333(3)
Na3 O61 2.361(3)
Na3 O85 2.577(3)
Na3 O83 2.614(3)
Na3 O84 2.634(3)
Na3 O86 2.717(3)
Na3 O82 2.864(3)
Na3 O81 2.971(3)
O61 C62 1.400(6)
O61 C65 1.405(5)
C62 C63 1.423(13)
C62 C63' 1.51(2)
C62 H62A 0.9900
C62 H62B 0.9900
C62 H62C 0.9900
C62 H62D 0.9900
C63 C64 1.452(15)
C63 H63A 0.9900
C63 H63B 0.9900
C63' C64 1.50(3)
C63' H63C 0.9900
C63' H63D 0.9900
C64 C65 1.495(9)
C64 H64A 0.9900
C64 H64B 0.9900
C64 H64C 0.9900
C64 H64D 0.9900
C65 H65A 0.9900
C65 H65B 0.9900
O71 C75 1.420(4)
O71 C72 1.418(5)
C72 C73' 1.389(19)
C72 C73 1.52(2)
C72 H72A 0.9900
C72 H72B 0.9900
C72 H72C 0.9900
C72 H72D 0.9900
C73 C74 1.50(3)
C73 H73A 0.9900
C73 H73B 0.9900
C74 C75 1.52(3)
C74 H74A 0.9900
C74 H74B 0.9900
C73' C74' 1.45(3)
C73' H73C 0.9900
C73' H73D 0.9900
C74' C75 1.50(2)
C74' H74C 0.9900
C74' H74D 0.9900
C75 H75A 0.9900
C75 H75B 0.9900
C75 H75C 0.9900
C75 H75D 0.9900
O81 C92 1.412(5)
O81 C81 1.412(6)
O82 C83 1.400(6)
O82 C82 1.413(6)
O83 C85 1.405(6)
O83 C84 1.422(5)
O84 C87 1.414(5)
O84 C86 1.419(5)
O85 C89 1.406(4)
O85 C88 1.413(4)
O86 C91 1.403(4)
O86 C90 1.422(4)
C81 C82 1.434(7)
C81 H81A 0.9900
C81 H81B 0.9900
C82 H82A 0.9900
C82 H82B 0.9900
C83 C84 1.471(7)
C83 H83A 0.9900
C83 H83B 0.9900
C84 H84A 0.9900
C84 H84B 0.9900
C85 C86 1.461(7)
C85 H85A 0.9900
C85 H85B 0.9900
C86 H86A 0.9900
C86 H86B 0.9900
C87 C88 1.480(6)
C87 H87A 0.9900
C87 H87B 0.9900
C88 H88A 0.9900
C88 H88B 0.9900
C89 C90 1.478(5)
C89 H89A 0.9900
C89 H89B 0.9900
C90 H90A 0.9900
C90 H90B 0.9900
C91 C92 1.477(6)
C91 H91A 0.9900
C91 H91B 0.9900
C92 H92A 0.9900
C92 H92B 0.9900
C101 C102 1.5494(10)
C101 H10A 0.9800
C101 H10B 0.9800
C101 H10C 0.9800
C102 C103 1.5497(10)
C102 H10D 0.9900
C102 H10E 0.9900
C103 C104 1.5504(10)
C103 H10F 0.9900
C103 H10G 0.9900
C104 C105 1.5495(10)
C104 H10H 0.9900
C104 H10I 0.9900
C105 C106 1.5500(10)
C105 H10J 0.9900
C105 H10K 0.9900
C106 H10L 0.9800
C106 H10M 0.9800
C106 H10N 0.9800

loop_
_geom_torsion_atom_site_label_1
_geom_torsion_atom_site_label_2
_geom_torsion_atom_site_label_3
_geom_torsion_atom_site_label_4
_geom_torsion
C11 B1 C1 C6 -140.5(3)
C21 B1 C1 C6 -11.8(4)
Na1 B1 C1 C6 155.5(3)
Na2 B1 C1 C6 110.0(3)
C11 B1 C1 C2 40.8(4)
C21 B1 C1 C2 169.6(3)
Na1 B1 C1 C2 -23.2(4)
Na2 B1 C1 C2 -68.7(2)
C11 B1 C1 Na2 109.5(2)
C21 B1 C1 Na2 -121.7(2)
Na1 B1 C1 Na2 45.52(18)
C6 C1 C2 C3 0.2(4)
B1 C1 C2 C3 179.0(3)
Na2 C1 C2 C3 103.8(3)
C6 C1 C2 B2 -179.2(3)
B1 C1 C2 B2 -0.4(4)
Na2 C1 C2 B2 -75.6(3)
C6 C1 C2 Na2 -103.6(3)
B1 C1 C2 Na2 75.2(3)
C31 B2 C2 C3 9.5(5)
C12 B2 C2 C3 140.2(3)
Na1 B2 C2 C3 -156.0(3)
Na2 B2 C2 C3 -108.7(3)
C31 B2 C2 C1 -171.1(3)
C12 B2 C2 C1 -40.4(4)
Na1 B2 C2 C1 23.4(4)
Na2 B2 C2 C1 70.7(2)
C31 B2 C2 Na2 118.2(3)
C12 B2 C2 Na2 -111.1(2)
Na1 B2 C2 Na2 -47.34(17)
C1 C2 C3 C4 0.3(5)
B2 C2 C3 C4 179.7(3)
Na2 C2 C3 C4 83.9(4)
C2 C3 C4 C5 -0.3(6)
C3 C4 C5 C6 -0.2(6)
C4 C5 C6 C1 0.8(6)
C2 C1 C6 C5 -0.8(5)
B1 C1 C6 C5 -179.5(3)
Na2 C1 C6 C5 -82.3(4)
C21 B1 C11 C16 15.5(4)
C1 B1 C11 C16 144.7(3)
Na1 B1 C11 C16 -103.7(3)
Na2 B1 C11 C16 -146.9(2)
C21 B1 C11 C12 -169.3(3)
C1 B1 C11 C12 -40.1(4)
Na1 B1 C11 C12 71.5(2)
Na2 B1 C11 C12 28.3(3)
C21 B1 C11 Na1 119.2(2)
C1 B1 C11 Na1 -111.6(2)
Na2 B1 C11 Na1 -43.23(17)
C16 C11 C12 C13 -0.3(4)
B1 C11 C12 C13 -175.7(3)
Na1 C11 C12 C13 -96.4(3)
C16 C11 C12 B2 174.5(3)
B1 C11 C12 B2 -0.9(4)
Na1 C11 C12 B2 78.4(2)
C16 C11 C12 Na1 96.1(2)
B1 C11 C12 Na1 -79.3(2)
C31 B2 C12 C13 -13.1(4)
C2 B2 C12 C13 -144.4(3)
Na1 B2 C12 C13 105.0(3)
Na2 B2 C12 C13 147.0(2)
C31 B2 C12 C11 172.3(3)
C2 B2 C12 C11 41.1(4)
Na1 B2 C12 C11 -69.5(2)
Na2 B2 C12 C11 -27.5(3)
C31 B2 C12 Na1 -118.2(2)
C2 B2 C12 Na1 110.6(2)
Na2 B2 C12 Na1 41.96(18)
C11 C12 C13 C14 -0.2(4)
B2 C12 C13 C14 -174.7(3)
Na1 C12 C13 C14 -77.9(3)
C12 C13 C14 C15 0.2(5)
C13 C14 C15 C16 0.2(5)
C14 C15 C16 C11 -0.7(5)
C12 C11 C16 C15 0.7(4)
B1 C11 C16 C15 175.9(3)
Na1 C11 C16 C15 79.8(3)
C11 B1 C21 C26 71.3(4)
C1 B1 C21 C26 -55.1(4)
Na1 B1 C21 C26 138.8(3)
Na2 B1 C21 C26 -129.0(3)
C11 B1 C21 C22 -107.8(4)
C1 B1 C21 C22 125.8(3)
Na1 B1 C21 C22 -40.2(4)
Na2 B1 C21 C22 51.9(4)
C26 C21 C22 C23 -0.2(5)
B1 C21 C22 C23 179.0(3)
C21 C22 C23 C24 0.6(6)
C22 C23 C24 C25 -0.2(6)
C22 C23 C24 C27 179.1(4)
C23 C24 C25 C26 -0.7(5)
C27 C24 C25 C26 -180.0(4)
C24 C25 C26 C21 1.2(5)
C22 C21 C26 C25 -0.7(5)
B1 C21 C26 C25 -179.9(3)
C2 B2 C31 C36 -128.2(3)
C12 B2 C31 C36 104.0(4)
Na1 B2 C31 C36 35.8(4)
Na2 B2 C31 C36 -54.2(4)
C2 B2 C31 C32 51.7(4)
C12 B2 C31 C32 -76.1(4)
Na1 B2 C31 C32 -144.2(3)
Na2 B2 C31 C32 125.8(3)
C36 C31 C32 C33 1.3(6)
B2 C31 C32 C33 -178.6(4)
C31 C32 C33 C34 0.3(7)
C32 C33 C34 C35 -1.6(7)
C32 C33 C34 C37 178.2(4)
C33 C34 C35 C36 1.2(6)
C37 C34 C35 C36 -178.6(4)
C32 C31 C36 C35 -1.7(5)
B2 C31 C36 C35 178.2(3)
C34 C35 C36 C31 0.5(5)
C45 O41 C42 C43 9(2)
Na2 O41 C42 C43 -148.8(12)
O41 C42 C43 C44 13(2)
C45 O41 C42' C43' 0.9(13)
Na2 O41 C42' C43' -137.2(11)
O41 C42' C43' C44 1.7(18)
C42' C43' C44 C45 -3.6(19)
C42 C43 C44 C45 -28.9(16)
C42 O41 C45 C44 -29.1(16)
C42' O41 C45 C44 -2.8(9)
Na2 O41 C45 C44 129.0(4)
C43' C44 C45 O41 4.1(14)
C43 C44 C45 O41 34.4(12)
C55 O51 C52 C53 -3.7(4)
Na2 O51 C52 C53 155.1(3)
O51 C52 C53 C54 -18.5(4)
C52 C53 C54 C55 32.1(4)
C52 O51 C55 C54 24.4(4)
Na2 O51 C55 C54 -131.6(3)
C53 C54 C55 O51 -34.8(4)
C21A B1A C1A C6A 13.2(4)
C11A B1A C1A C6A 142.3(3)
Na2A B1A C1A C6A -108.9(3)
Na1 B1A C1A C6A -156.5(2)
C21A B1A C1A C2A -167.6(3)
C11A B1A C1A C2A -38.4(4)
Na2A B1A C1A C2A 70.4(2)
Na1 B1A C1A C2A 22.8(3)
C21A B1A C1A Na2A 122.1(3)
C11A B1A C1A Na2A -108.8(2)
Na1 B1A C1A Na2A -47.62(16)
C6A C1A C2A C3A -0.2(4)
B1A C1A C2A C3A -179.5(3)
Na2A C1A C2A C3A -104.7(3)
C6A C1A C2A B2A 179.0(3)
B1A C1A C2A B2A -0.3(4)
Na2A C1A C2A B2A 74.5(2)
C6A C1A C2A Na2A 104.5(3)
B1A C1A C2A Na2A -74.8(2)
C31A B2A C2A C3A -13.9(4)
C12A B2A C2A C3A -141.8(3)
Na1 B2A C2A C3A 155.0(2)
Na2A B2A C2A C3A 110.7(3)
C31A B2A C2A C1A 166.9(3)
C12A B2A C2A C1A 39.1(3)
Na1 B2A C2A C1A -24.1(3)
Na2A B2A C2A C1A -68.4(2)
C31A B2A C2A Na2A -124.6(2)
C12A B2A C2A Na2A 107.5(2)
Na1 B2A C2A Na2A 44.34(17)
C1A C2A C3A C4A 0.1(5)
B2A C2A C3A C4A -179.0(3)
Na2A C2A C3A C4A -81.8(3)
C2A C3A C4A C5A -0.3(5)
C3A C4A C5A C6A 0.4(5)
C4A C5A C6A C1A -0.5(5)
C2A C1A C6A C5A 0.4(5)
B1A C1A C6A C5A 179.7(3)
Na2A C1A C6A C5A 84.3(3)
C21A B1A C11A C16A -20.9(4)
C1A B1A C11A C16A -148.5(3)
Na2A B1A C11A C16A 142.2(2)
Na1 B1A C11A C16A 103.6(3)
C21A B1A C11A C12A 166.1(3)
C1A B1A C11A C12A 38.5(4)
Na2A B1A C11A C12A -30.8(3)
Na1 B1A C11A C12A -69.4(2)
C21A B1A C11A Na1 -124.5(3)
C1A B1A C11A Na1 107.9(2)
Na2A B1A C11A Na1 38.54(17)
C16A C11A C12A C13A -0.1(4)
B1A C11A C12A C13A 173.3(3)
Na1 C11A C12A C13A 92.1(2)
C16A C11A C12A B2A -173.3(3)
B1A C11A C12A B2A 0.0(4)
Na1 C11A C12A B2A -81.2(2)
C16A C11A C12A Na1 -92.2(3)
B1A C11A C12A Na1 81.2(2)
C31A B2A C12A C13A 18.6(4)
C2A B2A C12A C13A 148.3(3)
Na1 B2A C12A C13A -99.2(3)
Na2A B2A C12A C13A -142.8(2)
C31A B2A C12A C11A -168.5(2)
C2A B2A C12A C11A -38.8(3)
Na1 B2A C12A C11A 73.7(2)
Na2A B2A C12A C11A 30.1(3)
C31A B2A C12A Na1 117.8(2)
C2A B2A C12A Na1 -112.5(2)
Na2A B2A C12A Na1 -43.64(18)
C11A C12A C13A C14A 0.4(4)
B2A C12A C13A C14A 173.4(3)
Na1 C12A C13A C14A 79.2(3)
C11A C12A C13A Na1 -78.7(2)
B2A C12A C13A Na1 94.2(3)
C12A C13A C14A C15A -0.3(5)
Na1 C13A C14A C15A 54.3(3)
C13A C14A C15A C16A -0.2(5)
C14A C15A C16A C11A 0.6(5)
C12A C11A C16A C15A -0.5(4)
B1A C11A C16A C15A -173.5(3)
Na1 C11A C16A C15A -74.6(3)
C1A B1A C21A C26A -100.1(4)
C11A B1A C21A C26A 133.8(3)
Na2A B1A C21A C26A -26.7(5)
Na1 B1A C21A C26A 67.4(5)
C1A B1A C21A C22A 75.6(4)
C11A B1A C21A C22A -50.5(4)
Na2A B1A C21A C22A 149.0(3)
Na1 B1A C21A C22A -116.9(3)
C26A C21A C22A C23A 0.1(6)
B1A C21A C22A C23A -176.0(4)
C21A C22A C23A C24A -0.8(7)
C22A C23A C24A C25A 1.1(7)
C22A C23A C24A C27A -179.0(4)
C23A C24A C25A C26A -0.7(7)
C27A C24A C25A C26A 179.4(4)
C24A C25A C26A C21A 0.0(7)
C22A C21A C26A C25A 0.3(6)
B1A C21A C26A C25A 176.3(4)
C2A B2A C31A C36A -60.1(4)
C12A B2A C31A C36A 66.4(4)
Na1 B2A C31A C36A 131.6(3)
Na2A B2A C31A C36A -136.1(3)
C2A B2A C31A C32A 123.1(3)
C12A B2A C31A C32A -110.3(3)
Na1 B2A C31A C32A -45.1(4)
Na2A B2A C31A C32A 47.1(4)
C36A C31A C32A C33A 1.3(5)
B2A C31A C32A C33A 178.3(3)
C31A C32A C33A C34A -0.4(5)
C32A C33A C34A C35A -1.1(5)
C32A C33A C34A C37A 177.8(3)
C33A C34A C35A C36A 1.5(5)
C37A C34A C35A C36A -177.4(3)
C34A C35A C36A C31A -0.5(5)
C32A C31A C36A C35A -0.9(4)
B2A C31A C36A C35A -177.9(3)
C45A O41A C42A C43A -0.4(6)
Na2A O41A C42A C43A 143.8(4)
O41A C42A C43A C44A -12.0(7)
C42A C43A C44A C45A 18.8(7)
C42A O41A C45A C44A 12.1(5)
Na2A O41A C45A C44A -135.9(3)
C43A C44A C45A O41A -18.9(6)
C55A O51A C52A C53A 13.5(16)
Na2A O51A C52A C53A 178.4(15)
C55A O51A C52A C53' -20.9(10)
Na2A O51A C52A C53' 144.0(9)
O51A C52A C53A C54A -26(2)
O51A C52A C53' C54A 29.9(16)
C52A C53' C54A C55A -26.6(16)
C52A C53A C54A C55A 28(2)
C52A O51A C55A C54A 5.3(5)
Na2A O51A C55A C54A -158.8(3)
C53' C54A C55A O51A 14.4(12)
C53A C54A C55A O51A -21.0(15)
C65 O61 C62 C63 14.2(14)
Na3 O61 C62 C63 175.3(13)
C65 O61 C62 C63' -24.0(19)
Na3 O61 C62 C63' 137.2(18)
O61 C62 C63 C64 -22(2)
O61 C62 C63' C64 36(3)
C62 C63 C64 C65 22(2)
C62 C63' C64 C65 -36(3)
C62 O61 C65 C64 0.0(7)
Na3 O61 C65 C64 -160.5(4)
C63 C64 C65 O61 -13.7(14)
C63' C64 C65 O61 24(2)
C75 O71 C72 C73' -36.6(13)
Na3 O71 C72 C73' 119.9(12)
C75 O71 C72 C73 -6.7(13)
Na3 O71 C72 C73 149.8(12)
O71 C72 C73 C74 -2.4(18)
C72 C73 C74 C75 9.6(17)
O71 C72 C73' C74' 21.3(16)
C72 C73' C74' C75 0.1(17)
C72 O71 C75 C74' 34.5(10)
Na3 O71 C75 C74' -121.1(9)
C72 O71 C75 C74 13.7(13)
Na3 O71 C75 C74 -141.9(12)
C73' C74' C75 O71 -20.9(13)
C73 C74 C75 O71 -14.4(16)
C92 O81 C81 C82 -173.4(4)
Na3 O81 C81 C82 -42.4(6)
C83 O82 C82 C81 176.3(5)
Na3 O82 C82 C81 -45.6(6)
O81 C81 C82 O82 58.1(7)
C82 O82 C83 C84 174.2(4)
Na3 O82 C83 C84 34.4(5)
C85 O83 C84 C83 -161.5(4)
Na3 O83 C84 C83 57.1(5)
O82 C83 C84 O83 -58.5(5)
C84 O83 C85 C86 -179.2(4)
Na3 O83 C85 C86 -37.8(5)
C87 O84 C86 C85 177.7(4)
Na3 O84 C86 C85 -57.2(5)
O83 C85 C86 O84 63.2(5)
C86 O84 C87 C88 178.9(4)
Na3 O84 C87 C88 54.3(4)
C89 O85 C88 C87 177.8(3)
Na3 O85 C88 C87 43.0(4)
O84 C87 C88 O85 -64.8(5)
C88 O85 C89 C90 164.0(3)
Na3 O85 C89 C90 -60.2(3)
C91 O86 C90 C89 -176.3(3)
Na3 O86 C90 C89 -31.4(4)
O85 C89 C90 O86 59.2(4)
C90 O86 C91 C92 -168.4(3)
Na3 O86 C91 C92 49.0(4)
C81 O81 C92 C91 175.2(4)
Na3 O81 C92 C91 42.8(4)
O86 C91 C92 O81 -59.9(5)
C101 C102 C103 C104 -78.1(9)
C102 C103 C104 C105 176.9(10)
C103 C104 C105 C106 -174.0(12)
